data_7132566
loop_
_publ_author_name
'Banks, Henry J. S.'
'Frese, Josef W. A.'
'Elsegood, Mark R. J.'
'Redshaw, Carl'

_publ_section_title
;
 Mixed-magnesium/zinc calix[4]arene complexes: structure, and ring opening
 polymerisation studies.
;
_journal_issue 3
_journal_name_full 'Chemical communications (Cambridge, England)'
_journal_page_first 304
_journal_page_last 307
_journal_paper_doi 10.1039/d3cc04899c
_journal_volume 60
_journal_year 2024
_chemical_formula_moiety 'C54 H70 Br2.94 Cl1.06 Mg1 N4 O4 Zn2, 1.5(C2 H3 N)'
_chemical_formula_sum 'C57 H74.5 Br2.94 Cl1.06 Mg N5.5 O4 Zn2'
_chemical_formula_weight 1328.13
_space_group_crystal_system triclinic
_space_group_IT_number 2
_space_group_name_Hall '-P 1'
_space_group_name_H-M_alt 'P -1'
_atom_sites_solution_hydrogens geom
_atom_sites_solution_primary direct
_atom_sites_solution_secondary difmap
_audit_creation_method SHELXL-2019/3
_audit_update_record
;
2023-11-16 deposited with the CCDC.	2023-12-01 downloaded from the CCDC.
;
_cell_angle_alpha 96.6727(19)
_cell_angle_beta 97.5170(19)
_cell_angle_gamma 107.5764(19)
_cell_formula_units_Z 4
_cell_length_a 13.4199(15)
_cell_length_b 20.874(2)
_cell_length_c 23.345(3)
_cell_measurement_reflns_used 2978
_cell_measurement_temperature 150(2)
_cell_measurement_theta_max 27.18
_cell_measurement_theta_min 2.18
_cell_volume 6096.2(12)
_computing_cell_refinement 'Bruker SAINT'
_computing_data_collection 'Bruker APEX 2'
_computing_data_reduction 'Bruker SAINT'
_computing_molecular_graphics 'Bruker SHELXTL'
_computing_publication_material 'Bruker SHELXTL and local programs'
_computing_structure_refinement 'SHELXL-2019/3 (Sheldrick, 2019)'
_computing_structure_solution 'SHELXS-97 (Sheldrick, 2008)'
_diffrn_ambient_temperature 150(2)
_diffrn_measured_fraction_theta_full 0.995
_diffrn_measured_fraction_theta_max 0.979
_diffrn_measurement_device_type 'Bruker APEX 2 CCD diffractometer'
_diffrn_measurement_method '\w rotation with narrow frames'
_diffrn_radiation_monochromator graphite
_diffrn_radiation_type MoK\a
_diffrn_radiation_wavelength 0.71073
_diffrn_reflns_av_R_equivalents 0.0620
_diffrn_reflns_av_unetI/netI 0.0783
_diffrn_reflns_Laue_measured_fraction_full 0.995
_diffrn_reflns_Laue_measured_fraction_max 0.979
_diffrn_reflns_limit_h_max 17
_diffrn_reflns_limit_h_min -17
_diffrn_reflns_limit_k_max 27
_diffrn_reflns_limit_k_min -27
_diffrn_reflns_limit_l_max 31
_diffrn_reflns_limit_l_min 0
_diffrn_reflns_number 101114
_diffrn_reflns_point_group_measured_fraction_full 0.995
_diffrn_reflns_point_group_measured_fraction_max 0.979
_diffrn_reflns_theta_full 25.242
_diffrn_reflns_theta_max 28.406
_diffrn_reflns_theta_min 1.037
_diffrn_source 'fine-focus sealed tube'
_exptl_absorpt_coefficient_mu 2.816
_exptl_absorpt_correction_T_max 0.702
_exptl_absorpt_correction_T_min 0.219
_exptl_absorpt_correction_type multi-scan
_exptl_absorpt_process_details 'TWINABS v2008/2, Sheldrick, G.M., (2008)'
_exptl_crystal_colour Colourless
_exptl_crystal_density_diffrn 1.447
_exptl_crystal_density_method 'not measured'
_exptl_crystal_description Rod
_exptl_crystal_F_000 2719
_exptl_crystal_recrystallization_method 'Re-crystallisation from solvent: acetonitrile'
_exptl_crystal_size_max 0.630
_exptl_crystal_size_mid 0.140
_exptl_crystal_size_min 0.110
_refine_diff_density_max 1.187
_refine_diff_density_min -0.697
_refine_diff_density_rms 0.102
_refine_ls_extinction_method none
_refine_ls_goodness_of_fit_ref 1.026
_refine_ls_hydrogen_treatment constr
_refine_ls_matrix_type full
_refine_ls_number_parameters 1391
_refine_ls_number_reflns 29963
_refine_ls_number_restraints 38
_refine_ls_restrained_S_all 1.025
_refine_ls_R_factor_all 0.1022
_refine_ls_R_factor_gt 0.0512
_refine_ls_shift/su_max 0.001
_refine_ls_shift/su_mean 0.000
_refine_ls_structure_factor_coef Fsqd
_refine_ls_weighting_details 'w=1/[\s^2^(Fo^2^)+(0.0554P)^2^+0.3580P] where P=(Fo^2^+2Fc^2^)/3'
_refine_ls_weighting_scheme calc
_refine_ls_wR_factor_gt 0.1040
_refine_ls_wR_factor_ref 0.1213
_reflns_Friedel_coverage 0.000
_reflns_number_gt 19044
_reflns_number_total 29963
_reflns_threshold_expression 'I > 2\s(I)'
_cod_data_source_file d3cc04899c2.cif
_cod_data_source_block cr398
_cod_original_formula_sum 'C57 H74.50 Br2.94 Cl1.06 Mg N5.50 O4 Zn2'
_cod_database_code 7132566
_shelx_shelxl_version_number 2019/3
_shelx_space_group_comment
; 
The symmetry employed for this shelxl refinement is uniquely defined 
by the following loop, which should always be used as a source of 
symmetry information in preference to the above space-group names. 
They are only intended as comments. 
;
_shelx_estimated_absorpt_t_min 0.270
_shelx_estimated_absorpt_t_max 0.747

loop_
_space_group_symop_operation_xyz
'x, y, z'
'-x, -y, -z'

loop_
_atom_site_label
_atom_site_type_symbol
_atom_site_fract_x
_atom_site_fract_y
_atom_site_fract_z
_atom_site_U_iso_or_equiv
_atom_site_adp_type
_atom_site_occupancy
_atom_site_site_symmetry_order
_atom_site_calc_flag
_atom_site_refinement_flags_posn
_atom_site_refinement_flags_adp
_atom_site_refinement_flags_occupancy
_atom_site_disorder_assembly
_atom_site_disorder_group
Mg1 Mg 0.62717(9) 0.89177(6) 0.70950(5) 0.0187(3) Uani 1 1 d . . . . .
O1 O 0.64303(18) 0.99142(11) 0.73361(10) 0.0196(5) Uani 1 1 d . . . . .
O2 O 0.76808(19) 0.91866(12) 0.67397(10) 0.0196(5) Uani 1 1 d . . . . .
O3 O 0.61292(18) 0.79135(11) 0.68968(10) 0.0191(5) Uani 1 1 d . . . . .
O4 O 0.48933(18) 0.86353(12) 0.74855(10) 0.0202(5) Uani 1 1 d . . . . .
C1 C 0.7003(3) 1.02429(17) 0.78744(15) 0.0176(7) Uani 1 1 d . . . . .
C2 C 0.8109(3) 1.05576(16) 0.79469(16) 0.0194(8) Uani 1 1 d . . . . .
C3 C 0.8673(3) 1.08971(17) 0.84992(15) 0.0206(8) Uani 1 1 d . . . . .
H3 H 0.941811 1.111223 0.854357 0.025 Uiso 1 1 calc R U . . .
C4 C 0.8186(3) 1.09327(17) 0.89884(15) 0.0207(8) Uani 1 1 d . . . . .
C5 C 0.7095(3) 1.06030(18) 0.89078(16) 0.0221(8) Uani 1 1 d . . . . .
H5 H 0.674235 1.061697 0.923425 0.027 Uiso 1 1 calc R U . . .
C6 C 0.6499(3) 1.02517(17) 0.83616(16) 0.0194(8) Uani 1 1 d . . . . .
C7 C 0.8850(3) 1.13090(19) 0.95809(17) 0.0282(9) Uani 1 1 d . . . . .
C8 C 0.8167(3) 1.1353(2) 1.00535(17) 0.0347(10) Uani 1 1 d . . . . .
H8B H 0.768113 1.160099 0.993593 0.052 Uiso 1 1 calc R U . . .
H8C H 0.862822 1.159284 1.042586 0.052 Uiso 1 1 calc R U . . .
H8A H 0.775700 1.089194 1.010033 0.052 Uiso 1 1 calc R U . . .
C9 C 0.9487(3) 1.2043(2) 0.95259(18) 0.0387(11) Uani 1 1 d . . . . .
H9A H 0.996942 1.203125 0.924693 0.058 Uiso 1 1 calc R U . . .
H9C H 0.989958 1.228577 0.990957 0.058 Uiso 1 1 calc R U . . .
H9B H 0.899656 1.227992 0.938634 0.058 Uiso 1 1 calc R U . . .
C10 C 0.9632(4) 1.0947(2) 0.97850(18) 0.0424(11) Uani 1 1 d . . . . .
H10A H 0.923900 1.048847 0.984662 0.064 Uiso 1 1 calc R U . . .
H10C H 1.008808 1.120610 1.015316 0.064 Uiso 1 1 calc R U . . .
H10B H 1.007156 1.091246 0.948626 0.064 Uiso 1 1 calc R U . . .
C11 C 0.5327(3) 0.98588(18) 0.83218(16) 0.0229(8) Uani 1 1 d . . . . .
H11G H 0.501143 1.011833 0.858507 0.028 Uiso 1 1 calc R U . . .
H11H H 0.495089 0.980580 0.791629 0.028 Uiso 1 1 calc R U . . .
C12 C 0.5018(3) 0.85808(18) 0.80842(15) 0.0199(8) Uani 1 1 d . . . . .
C13 C 0.5184(3) 0.91592(18) 0.84933(16) 0.0201(8) Uani 1 1 d . . . . .
C14 C 0.5295(3) 0.90825(18) 0.90856(16) 0.0236(8) Uani 1 1 d . . . . .
H14 H 0.537115 0.946296 0.937376 0.028 Uiso 1 1 calc R U . . .
C15 C 0.5296(3) 0.84709(19) 0.92667(16) 0.0244(8) Uani 1 1 d . . . . .
C16 C 0.5178(3) 0.79214(18) 0.88327(16) 0.0227(8) Uani 1 1 d . . . . .
H16 H 0.519431 0.750251 0.894826 0.027 Uiso 1 1 calc R U . . .
C17 C 0.5037(3) 0.79598(17) 0.82376(16) 0.0203(8) Uani 1 1 d . . . . .
C18 C 0.5480(3) 0.8406(2) 0.99153(17) 0.0296(9) Uani 1 1 d . . . . .
C19 C 0.4709(4) 0.7738(2) 1.0027(2) 0.0586(15) Uani 1 1 d . . . . .
H19B H 0.397670 0.772542 0.990143 0.088 Uiso 1 1 calc R U . . .
H19C H 0.482562 0.771388 1.044632 0.088 Uiso 1 1 calc R U . . .
H19A H 0.483480 0.735023 0.980548 0.088 Uiso 1 1 calc R U . . .
C20 C 0.5324(4) 0.8988(2) 1.03131(18) 0.0453(12) Uani 1 1 d . . . . .
H20B H 0.584654 0.941913 1.027800 0.068 Uiso 1 1 calc R U . . .
H20C H 0.541933 0.891089 1.072006 0.068 Uiso 1 1 calc R U . . .
H20A H 0.460637 0.900691 1.019715 0.068 Uiso 1 1 calc R U . . .
C21 C 0.6617(4) 0.8407(3) 1.0089(2) 0.0496(13) Uani 1 1 d . . . . .
H21A H 0.672673 0.802840 0.984494 0.074 Uiso 1 1 calc R U . . .
H21C H 0.674106 0.835570 1.050204 0.074 Uiso 1 1 calc R U . . .
H21B H 0.711329 0.883877 1.003295 0.074 Uiso 1 1 calc R U . . .
C22 C 0.4975(3) 0.73531(17) 0.77876(16) 0.0210(8) Uani 1 1 d . . . . .
H22A H 0.459901 0.738767 0.740404 0.025 Uiso 1 1 calc R U . . .
H22B H 0.456053 0.692761 0.790920 0.025 Uiso 1 1 calc R U . . .
C23 C 0.6615(3) 0.76220(17) 0.72952(15) 0.0196(8) Uani 1 1 d . . . . .
C24 C 0.6080(3) 0.73215(17) 0.77229(16) 0.0215(8) Uani 1 1 d . . . . .
C25 C 0.6581(3) 0.70232(18) 0.81175(16) 0.0231(8) Uani 1 1 d . . . . .
H25 H 0.619832 0.680392 0.839390 0.028 Uiso 1 1 calc R U . . .
C26 C 0.7634(3) 0.70320(18) 0.81253(16) 0.0233(8) Uani 1 1 d . . . . .
C27 C 0.8147(3) 0.73470(18) 0.77060(16) 0.0237(8) Uani 1 1 d . . . . .
H27 H 0.886244 0.736493 0.770239 0.028 Uiso 1 1 calc R U . . .
C28 C 0.7671(3) 0.76380(17) 0.72904(15) 0.0195(8) Uani 1 1 d . . . . .
C29 C 0.8163(3) 0.6696(2) 0.85735(18) 0.0304(9) Uani 1 1 d . . . . .
C30 C 0.9365(3) 0.6921(3) 0.8617(2) 0.0487(13) Uani 1 1 d . . . . .
H30C H 0.967381 0.672544 0.892854 0.073 Uiso 1 1 calc R U . . .
H30B H 0.965243 0.741934 0.870718 0.073 Uiso 1 1 calc R U . . .
H30A H 0.954094 0.676313 0.824317 0.073 Uiso 1 1 calc R U . . .
C31 C 0.7717(4) 0.5917(2) 0.8397(2) 0.0531(14) Uani 1 1 d . . . . .
H31B H 0.694577 0.576641 0.837890 0.080 Uiso 1 1 calc R U . . .
H31C H 0.804124 0.570364 0.868847 0.080 Uiso 1 1 calc R U . . .
H31A H 0.787947 0.578538 0.801260 0.080 Uiso 1 1 calc R U . . .
C32 C 0.7931(4) 0.6891(3) 0.9189(2) 0.0517(13) Uani 1 1 d . . . . .
H32A H 0.716209 0.674666 0.917846 0.077 Uiso 1 1 calc R U . . .
H32C H 0.822864 0.738633 0.931147 0.077 Uiso 1 1 calc R U . . .
H32B H 0.825604 0.666514 0.946886 0.077 Uiso 1 1 calc R U . . .
C33 C 0.8315(3) 0.80039(17) 0.68605(16) 0.0212(8) Uani 1 1 d . . . . .
H33A H 0.877713 0.774673 0.672899 0.025 Uiso 1 1 calc R U . . .
H33B H 0.782872 0.802809 0.651214 0.025 Uiso 1 1 calc R U . . .
C34 C 0.8642(3) 0.92801(17) 0.71111(14) 0.0168(7) Uani 1 1 d . . . . .
C35 C 0.8994(3) 0.87232(17) 0.71600(16) 0.0203(8) Uani 1 1 d . . . . .
C36 C 0.9954(3) 0.88310(18) 0.75261(16) 0.0221(8) Uani 1 1 d . . . . .
H36 H 1.021785 0.845933 0.755207 0.027 Uiso 1 1 calc R U . . .
C37 C 1.0542(3) 0.94645(18) 0.78562(16) 0.0220(8) Uani 1 1 d . . . . .
C38 C 1.0126(3) 1.00025(17) 0.78117(15) 0.0198(8) Uani 1 1 d . . . . .
H38 H 1.050854 1.043688 0.803884 0.024 Uiso 1 1 calc R U . . .
C39 C 0.9179(3) 0.99226(17) 0.74486(15) 0.0172(7) Uani 1 1 d . . . . .
C40 C 1.1607(3) 0.95943(19) 0.82584(17) 0.0261(9) Uani 1 1 d . . . . .
C41 C 1.1552(3) 0.9902(2) 0.88791(18) 0.0359(10) Uani 1 1 d . . . . .
H41B H 1.142944 1.034082 0.887037 0.054 Uiso 1 1 calc R U . . .
H41C H 1.222292 0.997077 0.913998 0.054 Uiso 1 1 calc R U . . .
H41A H 1.096825 0.959122 0.902312 0.054 Uiso 1 1 calc R U . . .
C42 C 1.1893(3) 0.8945(2) 0.8292(2) 0.0378(11) Uani 1 1 d . . . . .
H42B H 1.132042 0.860700 0.842028 0.057 Uiso 1 1 calc R U . . .
H42C H 1.255354 0.904731 0.857185 0.057 Uiso 1 1 calc R U . . .
H42A H 1.198931 0.876224 0.790408 0.057 Uiso 1 1 calc R U . . .
C43 C 1.2490(3) 1.0108(2) 0.8036(2) 0.0429(12) Uani 1 1 d . . . . .
H43A H 1.254886 0.991874 0.764255 0.064 Uiso 1 1 calc R U . . .
H43C H 1.316547 1.020271 0.830146 0.064 Uiso 1 1 calc R U . . .
H43B H 1.232109 1.053179 0.802248 0.064 Uiso 1 1 calc R U . . .
C44 C 0.8723(3) 1.05083(17) 0.74468(15) 0.0189(8) Uani 1 1 d . . . . .
H44A H 0.824397 1.044271 0.706903 0.023 Uiso 1 1 calc R U . . .
H44B H 0.930953 1.094139 0.748117 0.023 Uiso 1 1 calc R U . . .
C45 C 0.7834(3) 0.93000(19) 0.61507(15) 0.0263(9) Uani 1 1 d . . . . .
H45A H 0.714175 0.919573 0.589934 0.039 Uiso 1 1 calc R U . . .
H45B H 0.821269 0.900356 0.599439 0.039 Uiso 1 1 calc R U . . .
H45C H 0.825097 0.977728 0.616106 0.039 Uiso 1 1 calc R U . . .
C46 C 0.3778(3) 0.8484(2) 0.72275(17) 0.0290(9) Uani 1 1 d . . . . .
H46C H 0.352728 0.885565 0.737474 0.043 Uiso 1 1 calc R U . . .
H46B H 0.335394 0.805774 0.733475 0.043 Uiso 1 1 calc R U . . .
H46A H 0.370527 0.843591 0.680016 0.043 Uiso 1 1 calc R U . . .
N1 N 0.7215(2) 0.89482(14) 0.79408(13) 0.0194(6) Uani 1 1 d . . . . .
C93 C 0.7736(3) 0.89628(18) 0.83673(17) 0.0240(8) Uani 1 1 d . . . . .
C94 C 0.8423(4) 0.8978(3) 0.8910(2) 0.0562(14) Uani 1 1 d . . . . .
H94A H 0.898513 0.879317 0.882003 0.084 Uiso 1 1 calc R U . . .
H94C H 0.800341 0.870138 0.916050 0.084 Uiso 1 1 calc R U . . .
H94B H 0.874149 0.944876 0.911392 0.084 Uiso 1 1 calc R U . . .
N2 N 0.5365(3) 0.88810(15) 0.62695(14) 0.0267(7) Uani 1 1 d . . . . .
C95 C 0.4875(4) 0.8883(2) 0.5847(2) 0.0377(10) Uani 1 1 d . . . . .
C96 C 0.4224(5) 0.8885(3) 0.5287(2) 0.082(2) Uani 1 1 d . . . . .
H96A H 0.395807 0.842342 0.505986 0.123 Uiso 1 1 calc R U . . .
H96B H 0.465892 0.919585 0.506503 0.123 Uiso 1 1 calc R U . . .
H96C H 0.362390 0.903571 0.536528 0.123 Uiso 1 1 calc R U . . .
Zn1 Zn 0.58049(4) 1.04736(2) 0.68685(2) 0.02655(11) Uani 1 1 d . . . . .
Br1 Br 0.39479(4) 1.00682(3) 0.66506(3) 0.0436(2) Uani 0.647(3) 1 d . . P A 1
Cl1X Cl 0.39479(4) 1.00682(3) 0.66506(3) 0.0436(2) Uani 0.353(3) 1 d . . P A 2
Br2 Br 0.66855(4) 1.07814(2) 0.60840(2) 0.03760(18) Uani 0.855(3) 1 d . . P A 1
Cl2X Cl 0.66855(4) 1.07814(2) 0.60840(2) 0.03760(18) Uani 0.145(3) 1 d . . P A 2
N3 N 0.6260(3) 1.13638(18) 0.74713(16) 0.0396(9) Uani 1 1 d . . . . .
C97 C 0.6605(4) 1.1844(2) 0.78115(19) 0.0357(10) Uani 1 1 d . . . . .
C98 C 0.7034(4) 1.2455(2) 0.8249(2) 0.0524(13) Uani 1 1 d . . . . .
H98B H 0.745961 1.282715 0.807507 0.079 Uiso 1 1 calc R U . . .
H98A H 0.748174 1.236986 0.857835 0.079 Uiso 1 1 calc R U . . .
H98C H 0.644969 1.258051 0.838809 0.079 Uiso 1 1 calc R U . . .
Zn2 Zn 0.53621(3) 0.73311(2) 0.61387(2) 0.02322(11) Uani 1 1 d . . . . .
Br3 Br 0.35257(4) 0.71246(2) 0.59986(2) 0.0344(2) Uani 0.681(3) 1 d . . P B 1
Cl3X Cl 0.35257(4) 0.71246(2) 0.59986(2) 0.0344(2) Uani 0.319(3) 1 d . . P B 2
Br4 Br 0.61940(4) 0.75034(2) 0.53139(2) 0.03714(18) Uani 0.897(3) 1 d . . P B 1
Cl4X Cl 0.61940(4) 0.75034(2) 0.53139(2) 0.03714(18) Uani 0.103(3) 1 d . . P B 2
N4 N 0.5599(3) 0.64418(16) 0.63598(15) 0.0309(8) Uani 1 1 d . . . . .
C99 C 0.5811(3) 0.6024(2) 0.65572(17) 0.0269(9) Uani 1 1 d . . . . .
C100 C 0.6092(4) 0.5490(2) 0.6817(2) 0.0527(14) Uani 1 1 d . . . . .
H10D H 0.560584 0.504499 0.661750 0.079 Uiso 1 1 calc R U . . .
H10F H 0.603760 0.554495 0.723353 0.079 Uiso 1 1 calc R U . . .
H10E H 0.682128 0.552020 0.677643 0.079 Uiso 1 1 calc R U . . .
Mg2 Mg 0.20200(9) 0.38092(6) 0.77221(5) 0.0201(3) Uani 1 1 d . . . . .
O5 O 0.18830(19) 0.28490(11) 0.73624(10) 0.0209(5) Uani 1 1 d . . . . .
O6 O 0.34619(18) 0.41824(12) 0.74087(11) 0.0211(6) Uani 1 1 d . . . . .
O7 O 0.21527(19) 0.47813(12) 0.80569(10) 0.0217(6) Uani 1 1 d . . . . .
O8 O 0.05577(19) 0.34495(12) 0.80221(10) 0.0220(6) Uani 1 1 d . . . . .
C47 C 0.1355(3) 0.26052(16) 0.67929(15) 0.0187(8) Uani 1 1 d . . . . .
C48 C 0.1919(3) 0.26866(17) 0.63278(16) 0.0213(8) Uani 1 1 d . . . . .
C49 C 0.1376(3) 0.24282(18) 0.57566(17) 0.0254(9) Uani 1 1 d . . . . .
H49 H 0.176326 0.248682 0.544326 0.031 Uiso 1 1 calc R U . . .
C50 C 0.0286(3) 0.20871(18) 0.56268(17) 0.0257(9) Uani 1 1 d . . . . .
C51 C -0.0251(3) 0.20258(17) 0.60992(16) 0.0236(8) Uani 1 1 d . . . . .
H51 H -0.099622 0.180132 0.602426 0.028 Uiso 1 1 calc R U . . .
C52 C 0.0255(3) 0.22783(16) 0.66751(16) 0.0196(8) Uani 1 1 d . . . . .
C53 C -0.0337(3) 0.1806(2) 0.50013(18) 0.0359(10) Uani 1 1 d . . . . .
C54 C -0.1177(4) 0.2161(3) 0.4875(2) 0.0577(14) Uani 1 1 d . . . . .
H54B H -0.082397 0.265210 0.490882 0.087 Uiso 1 1 calc R U . . .
H54C H -0.166180 0.207687 0.515767 0.087 Uiso 1 1 calc R U . . .
H54A H -0.157995 0.197905 0.447720 0.087 Uiso 1 1 calc R U . . .
C55 C -0.0924(4) 0.1040(2) 0.4946(2) 0.0608(15) Uani 1 1 d . . . . .
H55A H -0.137932 0.087324 0.456059 0.091 Uiso 1 1 calc R U . . .
H55C H -0.136084 0.096285 0.525249 0.091 Uiso 1 1 calc R U . . .
H55B H -0.040580 0.079653 0.499069 0.091 Uiso 1 1 calc R U . . .
C56 C 0.0374(4) 0.1916(3) 0.45395(19) 0.0523(13) Uani 1 1 d . . . . .
H56B H 0.091179 0.169187 0.461306 0.078 Uiso 1 1 calc R U . . .
H56C H 0.072451 0.240560 0.455835 0.078 Uiso 1 1 calc R U . . .
H56A H -0.005694 0.172249 0.415006 0.078 Uiso 1 1 calc R U . . .
C57 C -0.0411(3) 0.22324(17) 0.71638(17) 0.0228(8) Uani 1 1 d . . . . .
H57A H -0.100126 0.179503 0.707457 0.027 Uiso 1 1 calc R U . . .
H57B H 0.003662 0.223924 0.753829 0.027 Uiso 1 1 calc R U . . .
C58 C -0.0365(3) 0.34092(18) 0.76401(15) 0.0192(8) Uani 1 1 d . . . . .
C59 C -0.0862(3) 0.28159(17) 0.72306(16) 0.0199(8) Uani 1 1 d . . . . .
C60 C -0.1771(3) 0.27917(18) 0.68546(16) 0.0216(8) Uani 1 1 d . . . . .
H60 H -0.213224 0.239026 0.657740 0.026 Uiso 1 1 calc R U . . .
C61 C -0.2175(3) 0.33415(19) 0.68703(17) 0.0242(8) Uani 1 1 d . . . . .
C62 C -0.1612(3) 0.39263(18) 0.72766(17) 0.0246(8) Uani 1 1 d . . . . .
H62 H -0.186743 0.430475 0.729089 0.030 Uiso 1 1 calc R U . . .
C63 C -0.0698(3) 0.39812(18) 0.76610(16) 0.0219(8) Uani 1 1 d . . . . .
C64 C -0.3205(3) 0.3271(2) 0.64567(19) 0.0310(9) Uani 1 1 d . . . . .
C65 C -0.3486(4) 0.3926(2) 0.6507(2) 0.0396(11) Uani 1 1 d . . . . .
H65A H -0.292717 0.428606 0.639097 0.059 Uiso 1 1 calc R U . . .
H65C H -0.355073 0.406328 0.691236 0.059 Uiso 1 1 calc R U . . .
H65B H -0.416275 0.385085 0.624838 0.059 Uiso 1 1 calc R U . . .
C66 C -0.3106(4) 0.3074(2) 0.58218(19) 0.0455(12) Uani 1 1 d . . . . .
H66B H -0.254748 0.343917 0.571145 0.068 Uiso 1 1 calc R U . . .
H66C H -0.378242 0.300259 0.556571 0.068 Uiso 1 1 calc R U . . .
H66A H -0.292262 0.265220 0.578040 0.068 Uiso 1 1 calc R U . . .
C67 C -0.4122(3) 0.2706(3) 0.6612(3) 0.0653(18) Uani 1 1 d . . . . .
H67B H -0.478500 0.265911 0.635184 0.098 Uiso 1 1 calc R U . . .
H67C H -0.419407 0.282658 0.701920 0.098 Uiso 1 1 calc R U . . .
H67A H -0.397103 0.227439 0.656253 0.098 Uiso 1 1 calc R U . . .
C68 C -0.0057(3) 0.46507(18) 0.80589(16) 0.0248(8) Uani 1 1 d . . . . .
H68B H 0.038239 0.455785 0.839399 0.030 Uiso 1 1 calc R U . . .
H68A H -0.054725 0.486848 0.821607 0.030 Uiso 1 1 calc R U . . .
C69 C 0.1714(3) 0.51561(17) 0.77288(16) 0.0220(8) Uani 1 1 d . . . . .
C70 C 0.0662(3) 0.51368(18) 0.77316(16) 0.0231(8) Uani 1 1 d . . . . .
C71 C 0.0238(3) 0.55378(18) 0.73987(17) 0.0244(8) Uani 1 1 d . . . . .
H71 H -0.047262 0.552492 0.740968 0.029 Uiso 1 1 calc R U . . .
C72 C 0.0813(3) 0.59542(17) 0.70526(17) 0.0234(8) Uani 1 1 d . . . . .
C73 C 0.1865(3) 0.59610(17) 0.70532(16) 0.0230(8) Uani 1 1 d . . . . .
H73 H 0.228513 0.624945 0.682805 0.028 Uiso 1 1 calc R U . . .
C74 C 0.2313(3) 0.55641(17) 0.73688(16) 0.0215(8) Uani 1 1 d . . . . .
C75 C 0.0352(3) 0.63914(18) 0.66808(18) 0.0278(9) Uani 1 1 d . . . . .
C76 C -0.0824(3) 0.6257(2) 0.66969(19) 0.0349(10) Uani 1 1 d . . . . .
H76B H -0.109067 0.654637 0.645750 0.052 Uiso 1 1 calc R U . . .
H76C H -0.092060 0.636246 0.710207 0.052 Uiso 1 1 calc R U . . .
H76A H -0.121750 0.577737 0.654152 0.052 Uiso 1 1 calc R U . . .
C77 C 0.0945(3) 0.7153(2) 0.6906(2) 0.0438(12) Uani 1 1 d . . . . .
H77A H 0.170383 0.724811 0.689751 0.066 Uiso 1 1 calc R U . . .
H77C H 0.084455 0.727008 0.730801 0.066 Uiso 1 1 calc R U . . .
H77B H 0.066439 0.742602 0.665412 0.066 Uiso 1 1 calc R U . . .
C78 C 0.0472(3) 0.6224(2) 0.60420(19) 0.0393(11) Uani 1 1 d . . . . .
H78B H 0.122758 0.634090 0.601659 0.059 Uiso 1 1 calc R U . . .
H78C H 0.014663 0.648684 0.580151 0.059 Uiso 1 1 calc R U . . .
H78A H 0.011912 0.573592 0.589943 0.059 Uiso 1 1 calc R U . . .
C79 C 0.3414(3) 0.55398(17) 0.73039(15) 0.0205(8) Uani 1 1 d . . . . .
H79B H 0.374769 0.542999 0.766718 0.025 Uiso 1 1 calc R U . . .
H79A H 0.386124 0.599273 0.724648 0.025 Uiso 1 1 calc R U . . .
C80 C 0.3375(3) 0.43504(17) 0.68411(15) 0.0188(8) Uani 1 1 d . . . . .
C81 C 0.3359(3) 0.50038(17) 0.67828(15) 0.0184(7) Uani 1 1 d . . . . .
C82 C 0.3221(3) 0.51571(18) 0.62185(16) 0.0220(8) Uani 1 1 d . . . . .
H82 H 0.320225 0.559878 0.616831 0.026 Uiso 1 1 calc R U . . .
C83 C 0.3108(3) 0.46743(18) 0.57228(16) 0.0224(8) Uani 1 1 d . . . . .
C84 C 0.3122(3) 0.40264(18) 0.58089(16) 0.0221(8) Uani 1 1 d . . . . .
H84 H 0.305357 0.369554 0.547757 0.027 Uiso 1 1 calc R U . . .
C85 C 0.3234(3) 0.38487(17) 0.63679(16) 0.0192(8) Uani 1 1 d . . . . .
C86 C 0.2970(3) 0.48748(19) 0.51157(17) 0.0275(9) Uani 1 1 d . . . . .
C87 C 0.1969(3) 0.5096(2) 0.50152(19) 0.0379(11) Uani 1 1 d . . . . .
H87A H 0.188057 0.521942 0.462358 0.057 Uiso 1 1 calc R U . . .
H87C H 0.204817 0.549080 0.531056 0.057 Uiso 1 1 calc R U . . .
H87B H 0.134393 0.471957 0.504781 0.057 Uiso 1 1 calc R U . . .
C88 C 0.3931(3) 0.5481(2) 0.50710(18) 0.0340(10) Uani 1 1 d . . . . .
H88B H 0.458448 0.537134 0.517549 0.051 Uiso 1 1 calc R U . . .
H88C H 0.394690 0.588265 0.534004 0.051 Uiso 1 1 calc R U . . .
H88A H 0.387373 0.557664 0.466899 0.051 Uiso 1 1 calc R U . . .
C89 C 0.2852(4) 0.4284(2) 0.46295(17) 0.0366(10) Uani 1 1 d . . . . .
H89B H 0.223092 0.389776 0.465034 0.055 Uiso 1 1 calc R U . . .
H89C H 0.348999 0.414587 0.467944 0.055 Uiso 1 1 calc R U . . .
H89A H 0.275897 0.442963 0.424749 0.055 Uiso 1 1 calc R U . . .
C90 C 0.3098(3) 0.31084(17) 0.64276(16) 0.0211(8) Uani 1 1 d . . . . .
H90A H 0.344138 0.308789 0.682398 0.025 Uiso 1 1 calc R U . . .
H90B H 0.344965 0.291418 0.613798 0.025 Uiso 1 1 calc R U . . .
C91 C 0.4526(3) 0.4256(2) 0.76775(17) 0.0292(9) Uani 1 1 d . . . . .
H91A H 0.486180 0.403976 0.739923 0.044 Uiso 1 1 calc R U . . .
H91C H 0.450486 0.403666 0.802698 0.044 Uiso 1 1 calc R U . . .
H91B H 0.493510 0.474077 0.778960 0.044 Uiso 1 1 calc R U . . .
C92 C 0.0301(3) 0.3210(2) 0.85608(17) 0.0319(9) Uani 1 1 d . . . . .
H92A H -0.015160 0.273239 0.847149 0.048 Uiso 1 1 calc R U . . .
H92C H -0.007612 0.348641 0.875101 0.048 Uiso 1 1 calc R U . . .
H92B H 0.095677 0.325094 0.882375 0.048 Uiso 1 1 calc R U . . .
N5 N 0.1151(2) 0.39331(14) 0.69021(14) 0.0211(7) Uani 1 1 d . . . . .
C101 C 0.0668(3) 0.39712(19) 0.64781(19) 0.0269(9) Uani 1 1 d . . . . .
C102 C 0.0041(4) 0.4010(3) 0.5940(2) 0.0658(17) Uani 1 1 d . . . . .
H10G H 0.038027 0.390951 0.560893 0.099 Uiso 1 1 calc R U . . .
H10I H -0.001159 0.447016 0.595474 0.099 Uiso 1 1 calc R U . . .
H10H H -0.067189 0.367854 0.588990 0.099 Uiso 1 1 calc R U . . .
N6 N 0.2868(2) 0.37108(16) 0.85275(14) 0.0253(7) Uani 1 1 d . . . . .
C103 C 0.3175(3) 0.3620(2) 0.89787(19) 0.0324(10) Uani 1 1 d . . . . .
C104 C 0.3545(5) 0.3490(3) 0.9546(2) 0.0684(17) Uani 1 1 d . . . . .
H10J H 0.395101 0.317288 0.950237 0.103 Uiso 1 1 calc R U . . .
H10K H 0.293599 0.328867 0.973202 0.103 Uiso 1 1 calc R U . . .
H10L H 0.400086 0.391835 0.979075 0.103 Uiso 1 1 calc R U . . .
Zn3 Zn 0.24192(4) 0.22083(2) 0.77605(2) 0.02553(11) Uani 1 1 d . . . . .
Br5 Br 0.16255(4) 0.18874(3) 0.85593(2) 0.0322(2) Uani 0.597(3) 1 d . . P C 1
Cl5X Cl 0.16255(4) 0.18874(3) 0.85593(2) 0.0322(2) Uani 0.403(3) 1 d . . P C 2
Br6 Br 0.42737(4) 0.24827(3) 0.79786(3) 0.0488(2) Uani 0.824(3) 1 d . . P C 1
Cl6X Cl 0.42737(4) 0.24827(3) 0.79786(3) 0.0488(2) Uani 0.176(3) 1 d . . P C 2
N7 N 0.1832(3) 0.13390(18) 0.71215(16) 0.0366(9) Uani 1 1 d . . . . .
C105 C 0.1503(4) 0.0836(2) 0.68148(19) 0.0358(10) Uani 1 1 d . . . . .
C106 C 0.1084(4) 0.0187(2) 0.6431(2) 0.0515(13) Uani 1 1 d . . . . .
H10M H 0.063190 0.022807 0.608145 0.077 Uiso 1 1 calc R U . . .
H10O H 0.066387 -0.015369 0.663637 0.077 Uiso 1 1 calc R U . . .
H10N H 0.167161 0.004533 0.631541 0.077 Uiso 1 1 calc R U . . .
Zn4 Zn 0.29087(4) 0.52607(2) 0.88446(2) 0.03228(12) Uani 1 1 d . . . . .
Br7 Br 0.20918(6) 0.47947(4) 0.95860(3) 0.0479(3) Uani 0.508(3) 1 d . . P D 1
Cl7X Cl 0.20918(6) 0.47947(4) 0.95860(3) 0.0479(3) Uani 0.492(3) 1 d . . P D 2
Br8 Br 0.47806(4) 0.55860(3) 0.89973(2) 0.0471(2) Uani 0.864(3) 1 d . . P D 1
Cl8X Cl 0.47806(4) 0.55860(3) 0.89973(2) 0.0471(2) Uani 0.136(3) 1 d . . P D 2
N8 N 0.2656(3) 0.6203(2) 0.88066(17) 0.0499(11) Uani 1 1 d . . . . .
C107 C 0.2525(4) 0.6702(2) 0.8739(2) 0.0400(11) Uani 1 1 d . . . . .
C108 C 0.2343(4) 0.7330(2) 0.8650(2) 0.0556(14) Uani 1 1 d . . . . .
H10P H 0.183581 0.725357 0.828680 0.083 Uiso 1 1 calc R U . . .
H10Q H 0.301487 0.767058 0.862266 0.083 Uiso 1 1 calc R U . . .
H10R H 0.205478 0.749489 0.898076 0.083 Uiso 1 1 calc R U . . .
N9 N 0.8223(6) 0.9313(3) 0.4843(3) 0.097(2) Uani 1 1 d . . . . .
C109 C 0.7427(7) 0.9023(3) 0.4564(3) 0.088(2) Uani 1 1 d . . . . .
C110 C 0.6438(7) 0.8620(4) 0.4184(4) 0.123(3) Uani 1 1 d . . . . .
H11B H 0.654595 0.858307 0.377602 0.185 Uiso 1 1 calc R U . . .
H11C H 0.589621 0.883952 0.422984 0.185 Uiso 1 1 calc R U . . .
H11A H 0.620195 0.816319 0.428923 0.185 Uiso 1 1 calc R U . . .
N10 N 0.2014(6) 0.6945(3) 1.0046(4) 0.124(3) Uani 1 1 d . . . . .
C111 C 0.1331(6) 0.6470(3) 1.0000(4) 0.097(3) Uani 1 1 d . . . . .
C112 C 0.0403(6) 0.5872(4) 0.9882(4) 0.134(4) Uani 1 1 d . . . . .
H11F H 0.048028 0.556759 1.016174 0.201 Uiso 1 1 calc R U . . .
H11D H 0.032623 0.563560 0.948257 0.201 Uiso 1 1 calc R U . . .
H11E H -0.022690 0.600659 0.992121 0.201 Uiso 1 1 calc R U . . .
N11 N 0.7990(8) 0.4234(4) 0.8833(4) 0.105(4) Uani 0.731(12) 1 d . U P E 1
C113 C 0.7224(11) 0.4159(4) 0.8978(4) 0.065(3) Uani 0.731(12) 1 d . U P E 1
C114 C 0.6153(5) 0.4042(3) 0.9168(3) 0.081(2) Uani 1 1 d . . . . .
H11L H 0.546343 0.368752 0.903036 0.121 Uiso 0.269(12) 1 calc R U P E 2
H11N H 0.604530 0.445768 0.934974 0.121 Uiso 0.269(12) 1 calc R U P E 2
H11M H 0.658549 0.388491 0.945539 0.121 Uiso 0.269(12) 1 calc R U P E 2
H11I H 0.561506 0.366981 0.889289 0.121 Uiso 0.731(12) 1 calc R U P E 1
H11K H 0.595932 0.445897 0.917057 0.121 Uiso 0.731(12) 1 calc R U P E 1
H11J H 0.619267 0.392229 0.956159 0.121 Uiso 0.731(12) 1 calc R U P E 1
N11X N 0.703(2) 0.4275(10) 0.8310(12) 0.099(9) Uani 0.269(12) 1 d . U P E 2
C11X C 0.664(2) 0.4170(12) 0.8725(16) 0.064(7) Uani 0.269(12) 1 d . U P E 2

loop_
_atom_site_aniso_label
_atom_site_aniso_U_11
_atom_site_aniso_U_22
_atom_site_aniso_U_33
_atom_site_aniso_U_23
_atom_site_aniso_U_13
_atom_site_aniso_U_12
Mg1 0.0185(6) 0.0173(6) 0.0186(6) 0.0017(5) 0.0005(5) 0.0048(5)
O1 0.0205(13) 0.0197(13) 0.0173(13) -0.0002(10) -0.0009(10) 0.0078(11)
O2 0.0194(13) 0.0211(13) 0.0167(13) 0.0008(10) 0.0016(10) 0.0056(11)
O3 0.0192(13) 0.0154(12) 0.0214(13) 0.0028(10) -0.0011(10) 0.0056(10)
O4 0.0160(13) 0.0226(13) 0.0187(13) 0.0022(10) 0.0010(10) 0.0025(10)
C1 0.0178(19) 0.0148(17) 0.0189(18) 0.0016(14) -0.0011(14) 0.0057(14)
C2 0.023(2) 0.0127(16) 0.023(2) 0.0056(14) 0.0045(15) 0.0061(15)
C3 0.0183(19) 0.0173(17) 0.022(2) 0.0005(15) -0.0001(15) 0.0026(15)
C4 0.025(2) 0.0170(18) 0.0177(19) -0.0013(14) -0.0012(15) 0.0069(15)
C5 0.021(2) 0.0255(19) 0.021(2) 0.0030(15) 0.0042(16) 0.0105(16)
C6 0.0204(19) 0.0128(17) 0.025(2) 0.0038(14) 0.0025(15) 0.0057(14)
C7 0.029(2) 0.029(2) 0.023(2) 0.0047(17) 0.0032(17) 0.0049(17)
C8 0.040(3) 0.040(2) 0.018(2) -0.0005(18) 0.0029(18) 0.007(2)
C9 0.043(3) 0.033(2) 0.025(2) -0.0037(18) 0.003(2) -0.006(2)
C10 0.044(3) 0.057(3) 0.026(2) 0.003(2) -0.007(2) 0.022(2)
C11 0.022(2) 0.026(2) 0.023(2) 0.0036(16) 0.0049(16) 0.0102(16)
C12 0.0135(18) 0.0224(19) 0.0186(19) -0.0005(15) 0.0007(14) 0.0007(15)
C13 0.0094(17) 0.0258(19) 0.023(2) 0.0025(15) 0.0042(14) 0.0030(15)
C14 0.023(2) 0.0240(19) 0.020(2) -0.0024(15) 0.0047(16) 0.0043(16)
C15 0.0152(19) 0.029(2) 0.023(2) 0.0007(16) 0.0022(15) 0.0002(15)
C16 0.021(2) 0.0239(19) 0.023(2) 0.0042(16) 0.0055(16) 0.0055(16)
C17 0.0121(18) 0.0207(18) 0.024(2) 0.0008(15) 0.0042(15) -0.0004(14)
C18 0.031(2) 0.032(2) 0.022(2) 0.0023(17) 0.0029(17) 0.0056(18)
C19 0.073(4) 0.052(3) 0.033(3) 0.011(2) 0.011(3) -0.007(3)
C20 0.059(3) 0.058(3) 0.022(2) 0.004(2) 0.006(2) 0.026(3)
C21 0.045(3) 0.077(4) 0.030(3) 0.007(2) -0.001(2) 0.028(3)
C22 0.0189(19) 0.0171(18) 0.025(2) 0.0025(15) 0.0044(15) 0.0022(15)
C23 0.022(2) 0.0139(17) 0.0190(19) -0.0021(14) 0.0011(15) 0.0029(15)
C24 0.024(2) 0.0155(17) 0.021(2) -0.0006(15) 0.0026(16) 0.0027(15)
C25 0.025(2) 0.0208(19) 0.021(2) 0.0047(15) 0.0036(16) 0.0030(16)
C26 0.026(2) 0.0203(19) 0.021(2) 0.0048(15) 0.0017(16) 0.0050(16)
C27 0.023(2) 0.0215(19) 0.026(2) 0.0029(16) 0.0034(16) 0.0064(16)
C28 0.0194(19) 0.0154(17) 0.0211(19) -0.0004(14) 0.0026(15) 0.0035(15)
C29 0.030(2) 0.035(2) 0.030(2) 0.0151(18) 0.0018(18) 0.0136(19)
C30 0.037(3) 0.068(3) 0.047(3) 0.032(3) 0.004(2) 0.019(2)
C31 0.059(3) 0.043(3) 0.063(4) 0.024(3) -0.001(3) 0.024(3)
C32 0.044(3) 0.084(4) 0.035(3) 0.028(3) 0.007(2) 0.026(3)
C33 0.022(2) 0.0173(18) 0.025(2) 0.0026(15) 0.0045(16) 0.0079(15)
C34 0.0153(18) 0.0194(18) 0.0133(17) 0.0037(14) 0.0024(14) 0.0019(14)
C35 0.021(2) 0.0180(18) 0.022(2) 0.0037(15) 0.0082(15) 0.0048(15)
C36 0.025(2) 0.0205(18) 0.026(2) 0.0056(15) 0.0103(16) 0.0111(16)
C37 0.020(2) 0.0237(19) 0.023(2) 0.0057(15) 0.0063(15) 0.0068(16)
C38 0.0196(19) 0.0193(18) 0.0174(19) 0.0010(14) 0.0052(15) 0.0017(15)
C39 0.0172(19) 0.0177(17) 0.0198(19) 0.0080(14) 0.0085(15) 0.0062(14)
C40 0.019(2) 0.028(2) 0.033(2) 0.0086(17) 0.0044(17) 0.0077(16)
C41 0.029(2) 0.045(3) 0.034(3) 0.005(2) -0.0024(19) 0.016(2)
C42 0.027(2) 0.042(3) 0.045(3) 0.006(2) -0.004(2) 0.017(2)
C43 0.019(2) 0.057(3) 0.053(3) 0.027(2) 0.004(2) 0.007(2)
C44 0.0177(19) 0.0167(17) 0.0209(19) 0.0035(14) 0.0014(15) 0.0043(14)
C45 0.030(2) 0.034(2) 0.0138(19) 0.0070(16) 0.0031(16) 0.0070(18)
C46 0.018(2) 0.037(2) 0.029(2) 0.0052(18) -0.0014(17) 0.0081(17)
N1 0.0188(16) 0.0162(15) 0.0236(17) 0.0038(13) 0.0036(13) 0.0062(12)
C93 0.022(2) 0.0214(19) 0.029(2) 0.0091(17) 0.0086(17) 0.0044(16)
C94 0.044(3) 0.076(4) 0.038(3) 0.018(3) -0.013(2) 0.011(3)
N2 0.0253(18) 0.0227(17) 0.0253(19) 0.0004(14) -0.0036(15) 0.0025(14)
C95 0.035(3) 0.038(3) 0.034(3) 0.001(2) 0.001(2) 0.007(2)
C96 0.080(5) 0.106(5) 0.046(4) 0.012(3) -0.032(3) 0.027(4)
Zn1 0.0293(3) 0.0246(2) 0.0267(3) 0.00649(19) -0.0002(2) 0.0114(2)
Br1 0.0297(4) 0.0508(4) 0.0556(4) 0.0183(3) 0.0051(3) 0.0184(3)
Cl1X 0.0297(4) 0.0508(4) 0.0556(4) 0.0183(3) 0.0051(3) 0.0184(3)
Br2 0.0397(3) 0.0416(3) 0.0315(3) 0.0172(2) 0.0055(2) 0.0093(2)
Cl2X 0.0397(3) 0.0416(3) 0.0315(3) 0.0172(2) 0.0055(2) 0.0093(2)
N3 0.055(3) 0.028(2) 0.039(2) 0.0071(17) 0.0030(19) 0.0207(18)
C97 0.041(3) 0.033(2) 0.038(3) 0.006(2) 0.003(2) 0.021(2)
C98 0.048(3) 0.048(3) 0.052(3) -0.011(2) 0.003(2) 0.013(2)
Zn2 0.0244(2) 0.0201(2) 0.0218(2) 0.00096(17) 0.00102(18) 0.00446(18)
Br3 0.0246(3) 0.0286(3) 0.0439(4) 0.0012(2) 0.0029(2) 0.0027(2)
Cl3X 0.0246(3) 0.0286(3) 0.0439(4) 0.0012(2) 0.0029(2) 0.0027(2)
Br4 0.0423(3) 0.0393(3) 0.0273(3) 0.0047(2) 0.0107(2) 0.0078(2)
Cl4X 0.0423(3) 0.0393(3) 0.0273(3) 0.0047(2) 0.0107(2) 0.0078(2)
N4 0.033(2) 0.0210(17) 0.033(2) -0.0006(15) 0.0019(16) 0.0039(15)
C99 0.023(2) 0.025(2) 0.029(2) 0.0014(17) 0.0068(17) 0.0030(17)
C100 0.042(3) 0.051(3) 0.081(4) 0.038(3) 0.025(3) 0.023(2)
Mg2 0.0200(7) 0.0185(6) 0.0206(7) 0.0029(5) 0.0035(5) 0.0048(5)
O5 0.0210(14) 0.0183(12) 0.0218(14) 0.0036(10) 0.0002(11) 0.0052(10)
O6 0.0157(13) 0.0228(13) 0.0243(14) 0.0056(11) 0.0037(11) 0.0048(11)
O7 0.0231(14) 0.0182(13) 0.0223(14) 0.0016(10) 0.0024(11) 0.0060(11)
O8 0.0207(14) 0.0239(13) 0.0215(14) 0.0068(11) 0.0074(11) 0.0048(11)
C47 0.023(2) 0.0113(16) 0.023(2) 0.0019(14) 0.0036(15) 0.0077(14)
C48 0.0196(19) 0.0148(17) 0.028(2) 0.0038(15) 0.0025(16) 0.0040(15)
C49 0.031(2) 0.0200(19) 0.025(2) -0.0003(16) 0.0070(17) 0.0074(17)
C50 0.029(2) 0.0183(18) 0.028(2) -0.0011(16) 0.0019(17) 0.0071(16)
C51 0.021(2) 0.0160(18) 0.029(2) 0.0007(15) -0.0005(16) 0.0014(15)
C52 0.023(2) 0.0125(17) 0.022(2) 0.0037(14) 0.0023(15) 0.0040(14)
C53 0.035(3) 0.034(2) 0.027(2) -0.0049(18) -0.0026(19) 0.0029(19)
C54 0.051(3) 0.076(4) 0.042(3) 0.005(3) -0.012(2) 0.025(3)
C55 0.072(4) 0.043(3) 0.046(3) -0.015(2) 0.003(3) -0.003(3)
C56 0.046(3) 0.072(4) 0.028(3) -0.004(2) 0.000(2) 0.011(3)
C57 0.019(2) 0.0179(18) 0.029(2) 0.0043(15) 0.0036(16) 0.0029(15)
C58 0.0155(18) 0.0247(19) 0.0198(19) 0.0095(15) 0.0050(15) 0.0069(15)
C59 0.0185(19) 0.0148(17) 0.028(2) 0.0077(15) 0.0085(16) 0.0048(14)
C60 0.020(2) 0.0193(18) 0.025(2) 0.0071(15) 0.0081(16) 0.0037(15)
C61 0.022(2) 0.026(2) 0.029(2) 0.0121(17) 0.0115(17) 0.0075(16)
C62 0.024(2) 0.0233(19) 0.034(2) 0.0110(17) 0.0143(17) 0.0123(16)
C63 0.021(2) 0.0213(19) 0.026(2) 0.0068(15) 0.0111(16) 0.0069(15)
C64 0.025(2) 0.029(2) 0.041(3) 0.0123(19) 0.0059(19) 0.0095(18)
C65 0.038(3) 0.046(3) 0.041(3) 0.012(2) 0.003(2) 0.023(2)
C66 0.043(3) 0.057(3) 0.041(3) 0.002(2) -0.007(2) 0.030(2)
C67 0.018(2) 0.069(4) 0.113(5) 0.059(3) 0.002(3) 0.009(2)
C68 0.029(2) 0.0213(19) 0.026(2) -0.0002(16) 0.0083(17) 0.0111(16)
C69 0.023(2) 0.0164(18) 0.020(2) -0.0033(15) 0.0012(16) 0.0010(15)
C70 0.025(2) 0.0168(18) 0.025(2) -0.0009(15) 0.0043(16) 0.0044(15)
C71 0.019(2) 0.0208(19) 0.032(2) 0.0000(16) 0.0044(16) 0.0061(15)
C72 0.024(2) 0.0130(17) 0.028(2) -0.0025(15) -0.0011(16) 0.0034(15)
C73 0.021(2) 0.0170(18) 0.029(2) 0.0004(15) 0.0039(16) 0.0042(15)
C74 0.021(2) 0.0150(17) 0.023(2) -0.0041(15) 0.0011(16) 0.0022(15)
C75 0.025(2) 0.0202(19) 0.035(2) 0.0021(17) -0.0017(17) 0.0059(16)
C76 0.029(2) 0.033(2) 0.042(3) 0.0053(19) -0.0031(19) 0.0122(19)
C77 0.036(3) 0.022(2) 0.069(3) 0.006(2) -0.008(2) 0.0097(19)
C78 0.037(3) 0.039(3) 0.041(3) 0.011(2) 0.001(2) 0.011(2)
C79 0.021(2) 0.0166(18) 0.0205(19) 0.0022(15) 0.0018(15) 0.0022(15)
C80 0.0142(18) 0.0213(18) 0.0201(19) 0.0072(15) 0.0032(14) 0.0028(14)
C81 0.0143(18) 0.0176(17) 0.0213(19) 0.0018(14) 0.0007(14) 0.0036(14)
C82 0.0184(19) 0.0188(18) 0.026(2) 0.0043(15) 0.0029(16) 0.0021(15)
C83 0.0154(19) 0.0233(19) 0.025(2) 0.0057(16) 0.0023(15) 0.0012(15)
C84 0.020(2) 0.0210(18) 0.023(2) -0.0011(15) 0.0059(16) 0.0046(15)
C85 0.0168(19) 0.0173(17) 0.023(2) 0.0025(15) 0.0029(15) 0.0049(14)
C86 0.029(2) 0.026(2) 0.025(2) 0.0039(16) 0.0034(17) 0.0048(17)
C87 0.031(2) 0.052(3) 0.032(2) 0.015(2) 0.0031(19) 0.014(2)
C88 0.039(3) 0.032(2) 0.026(2) 0.0084(18) 0.0048(19) 0.0030(19)
C89 0.047(3) 0.037(2) 0.019(2) 0.0058(18) 0.0026(19) 0.004(2)
C90 0.020(2) 0.0196(18) 0.024(2) 0.0022(15) 0.0075(16) 0.0068(15)
C91 0.018(2) 0.037(2) 0.030(2) 0.0133(18) 0.0015(17) 0.0038(17)
C92 0.030(2) 0.042(2) 0.025(2) 0.0136(19) 0.0078(18) 0.0087(19)
N5 0.0196(17) 0.0155(15) 0.0259(18) 0.0011(13) 0.0048(14) 0.0029(13)
C101 0.019(2) 0.024(2) 0.036(2) 0.0053(18) 0.0069(18) 0.0034(16)
C102 0.049(3) 0.100(5) 0.042(3) 0.041(3) -0.008(2) 0.010(3)
N6 0.0207(17) 0.0304(18) 0.0232(18) 0.0041(14) 0.0030(14) 0.0064(14)
C103 0.027(2) 0.037(2) 0.032(2) 0.0085(19) 0.0048(19) 0.0082(19)
C104 0.068(4) 0.102(5) 0.040(3) 0.029(3) 0.002(3) 0.032(4)
Zn3 0.0268(3) 0.0229(2) 0.0287(3) 0.00812(19) 0.0038(2) 0.00973(19)
Br5 0.0331(3) 0.0289(3) 0.0327(3) 0.0111(2) 0.0073(2) 0.0044(2)
Cl5X 0.0331(3) 0.0289(3) 0.0327(3) 0.0111(2) 0.0073(2) 0.0044(2)
Br6 0.0260(3) 0.0547(4) 0.0682(4) 0.0143(3) 0.0065(3) 0.0157(2)
Cl6X 0.0260(3) 0.0547(4) 0.0682(4) 0.0143(3) 0.0065(3) 0.0157(2)
N7 0.048(2) 0.030(2) 0.037(2) 0.0113(17) 0.0078(18) 0.0165(18)
C105 0.044(3) 0.036(3) 0.030(2) 0.009(2) 0.014(2) 0.012(2)
C106 0.062(3) 0.046(3) 0.037(3) -0.007(2) 0.016(2) 0.004(2)
Zn4 0.0327(3) 0.0329(3) 0.0258(3) -0.0035(2) 0.0009(2) 0.0074(2)
Br7 0.0515(5) 0.0547(5) 0.0323(4) -0.0019(3) 0.0152(3) 0.0097(3)
Cl7X 0.0515(5) 0.0547(5) 0.0323(4) -0.0019(3) 0.0152(3) 0.0097(3)
Br8 0.0292(3) 0.0559(4) 0.0416(3) -0.0021(2) -0.0032(2) 0.0000(2)
Cl8X 0.0292(3) 0.0559(4) 0.0416(3) -0.0021(2) -0.0032(2) 0.0000(2)
N8 0.064(3) 0.035(2) 0.044(2) -0.0114(19) 0.000(2) 0.016(2)
C107 0.035(3) 0.038(3) 0.039(3) -0.009(2) 0.000(2) 0.008(2)
C108 0.044(3) 0.046(3) 0.080(4) 0.011(3) 0.007(3) 0.020(2)
N9 0.139(6) 0.075(4) 0.066(4) 0.024(3) 0.039(4) 0.007(4)
C109 0.139(8) 0.049(4) 0.064(5) 0.029(3) 0.025(5) 0.004(4)
C110 0.142(8) 0.097(6) 0.118(7) 0.065(5) -0.002(6) 0.012(6)
N10 0.112(5) 0.064(4) 0.207(8) 0.010(5) 0.082(5) 0.025(4)
C111 0.096(6) 0.050(4) 0.170(8) 0.018(5) 0.086(6) 0.034(4)
C112 0.109(7) 0.081(6) 0.238(11) 0.066(6) 0.080(7) 0.032(5)
N11 0.113(8) 0.093(6) 0.109(8) 0.011(5) 0.071(7) 0.014(5)
C113 0.080(7) 0.052(5) 0.052(6) 0.004(4) 0.019(5) 0.003(5)
C114 0.072(5) 0.086(5) 0.070(5) -0.006(4) 0.010(4) 0.012(4)
N11X 0.088(17) 0.066(13) 0.131(19) -0.021(12) 0.051(14) 0.007(11)
C11X 0.044(13) 0.051(12) 0.085(17) -0.028(11) -0.001(11) 0.015(11)

loop_
_atom_type_symbol
_atom_type_description
_atom_type_scat_dispersion_real
_atom_type_scat_dispersion_imag
_atom_type_scat_source
C C 0.0033 0.0016 'International Tables Vol C Tables 4.2.6.8 and 6.1.1.4'
H H 0.0000 0.0000 'International Tables Vol C Tables 4.2.6.8 and 6.1.1.4'
Br Br -0.2901 2.4595 'International Tables Vol C Tables 4.2.6.8 and 6.1.1.4'
Mg Mg 0.0486 0.0363 'International Tables Vol C Tables 4.2.6.8 and 6.1.1.4'
N N 0.0061 0.0033 'International Tables Vol C Tables 4.2.6.8 and 6.1.1.4'
O O 0.0106 0.0060 'International Tables Vol C Tables 4.2.6.8 and 6.1.1.4'
Zn Zn 0.2839 1.4301 'International Tables Vol C Tables 4.2.6.8 and 6.1.1.4'
Cl Cl 0.1484 0.1585 'International Tables Vol C Tables 4.2.6.8 and 6.1.1.4'

loop_
_geom_angle_atom_site_label_1
_geom_angle_atom_site_label_2
_geom_angle_atom_site_label_3
_geom_angle
_geom_angle_site_symmetry_1
_geom_angle_site_symmetry_3
_geom_angle_publ_flag
O1 Mg1 O3 177.08(11) . . ?
O1 Mg1 O2 90.98(10) . . ?
O3 Mg1 O2 90.05(10) . . ?
O1 Mg1 N2 91.60(12) . . ?
O3 Mg1 N2 91.13(12) . . ?
O2 Mg1 N2 90.41(12) . . ?
O1 Mg1 O4 89.70(10) . . ?
O3 Mg1 O4 89.15(10) . . ?
O2 Mg1 O4 177.37(12) . . ?
N2 Mg1 O4 92.11(12) . . ?
O1 Mg1 N1 88.91(11) . . ?
O3 Mg1 N1 88.37(11) . . ?
O2 Mg1 N1 89.15(11) . . ?
N2 Mg1 N1 179.33(14) . . ?
O4 Mg1 N1 88.32(11) . . ?
O1 Mg1 Zn2 154.95(8) . . ?
O3 Mg1 Zn2 27.78(7) . . ?
O2 Mg1 Zn2 89.78(7) . . ?
N2 Mg1 Zn2 63.35(9) . . ?
O4 Mg1 Zn2 90.68(7) . . ?
N1 Mg1 Zn2 116.14(8) . . ?
O1 Mg1 Zn1 26.53(7) . . ?
O3 Mg1 Zn1 156.13(8) . . ?
O2 Mg1 Zn1 91.98(7) . . ?
N2 Mg1 Zn1 65.08(9) . . ?
O4 Mg1 Zn1 89.76(7) . . ?
N1 Mg1 Zn1 115.43(8) . . ?
Zn2 Mg1 Zn1 128.41(4) . . ?
C1 O1 Zn1 115.1(2) . . ?
C1 O1 Mg1 118.7(2) . . ?
Zn1 O1 Mg1 126.17(12) . . ?
C34 O2 C45 112.2(3) . . ?
C34 O2 Mg1 117.9(2) . . ?
C45 O2 Mg1 129.9(2) . . ?
C23 O3 Zn2 117.29(19) . . ?
C23 O3 Mg1 119.1(2) . . ?
Zn2 O3 Mg1 123.61(12) . . ?
C12 O4 C46 111.7(3) . . ?
C12 O4 Mg1 118.4(2) . . ?
C46 O4 Mg1 129.8(2) . . ?
O1 C1 C6 120.2(3) . . ?
O1 C1 C2 120.4(3) . . ?
C6 C1 C2 119.4(3) . . ?
C3 C2 C1 119.2(3) . . ?
C3 C2 C44 118.6(3) . . ?
C1 C2 C44 122.0(3) . . ?
C4 C3 C2 122.5(3) . . ?
C4 C3 H3 118.7 . . ?
C2 C3 H3 118.7 . . ?
C3 C4 C5 117.1(3) . . ?
C3 C4 C7 119.9(3) . . ?
C5 C4 C7 123.0(3) . . ?
C3 C4 C26 74.39(19) . . ?
C5 C4 C26 76.6(2) . . ?
C7 C4 C26 117.6(2) . . ?
C4 C5 C6 122.3(3) . . ?
C4 C5 H5 118.9 . . ?
C6 C5 H5 118.9 . . ?
C1 C6 C5 119.4(3) . . ?
C1 C6 C11 121.7(3) . . ?
C5 C6 C11 118.8(3) . . ?
C4 C7 C10 109.8(3) . . ?
C4 C7 C8 112.5(3) . . ?
C10 C7 C8 108.5(3) . . ?
C4 C7 C9 109.8(3) . . ?
C10 C7 C9 108.5(4) . . ?
C8 C7 C9 107.7(3) . . ?
C7 C8 H8B 109.5 . . ?
C7 C8 H8C 109.5 . . ?
H8B C8 H8C 109.5 . . ?
C7 C8 H8A 109.5 . . ?
H8B C8 H8A 109.5 . . ?
H8C C8 H8A 109.5 . . ?
C7 C9 H9A 109.5 . . ?
C7 C9 H9C 109.5 . . ?
H9A C9 H9C 109.5 . . ?
C7 C9 H9B 109.5 . . ?
H9A C9 H9B 109.5 . . ?
H9C C9 H9B 109.5 . . ?
C7 C10 H10A 109.5 . . ?
C7 C10 H10C 109.5 . . ?
H10A C10 H10C 109.5 . . ?
C7 C10 H10B 109.5 . . ?
H10A C10 H10B 109.5 . . ?
H10C C10 H10B 109.5 . . ?
C13 C11 C6 110.8(3) . . ?
C13 C11 H11G 109.5 . . ?
C6 C11 H11G 109.5 . . ?
C13 C11 H11H 109.5 . . ?
C6 C11 H11H 109.5 . . ?
H11G C11 H11H 108.1 . . ?
C13 C12 C17 123.2(3) . . ?
C13 C12 O4 118.6(3) . . ?
C17 C12 O4 118.1(3) . . ?
C12 C13 C14 116.9(3) . . ?
C12 C13 C11 122.5(3) . . ?
C14 C13 C11 120.5(3) . . ?
C15 C14 C13 122.6(3) . . ?
C15 C14 H14 118.7 . . ?
C13 C14 H14 118.7 . . ?
C14 C15 C16 117.3(3) . . ?
C14 C15 C18 121.9(3) . . ?
C16 C15 C18 120.7(3) . . ?
C14 C15 C37 78.1(2) . . ?
C16 C15 C37 74.1(2) . . ?
C18 C15 C37 114.7(2) . . ?
C17 C16 C15 122.9(4) . . ?
C17 C16 H16 118.6 . . ?
C15 C16 H16 118.6 . . ?
C12 C17 C16 117.0(3) . . ?
C12 C17 C22 122.6(3) . . ?
C16 C17 C22 120.2(3) . . ?
C20 C18 C21 108.3(4) . . ?
C20 C18 C15 112.8(3) . . ?
C21 C18 C15 108.6(3) . . ?
C20 C18 C19 107.3(4) . . ?
C21 C18 C19 109.0(4) . . ?
C15 C18 C19 110.9(3) . . ?
C18 C19 H19B 109.5 . . ?
C18 C19 H19C 109.5 . . ?
H19B C19 H19C 109.5 . . ?
C18 C19 H19A 109.5 . . ?
H19B C19 H19A 109.5 . . ?
H19C C19 H19A 109.5 . . ?
C18 C20 H20B 109.5 . . ?
C18 C20 H20C 109.5 . . ?
H20B C20 H20C 109.5 . . ?
C18 C20 H20A 109.5 . . ?
H20B C20 H20A 109.5 . . ?
H20C C20 H20A 109.5 . . ?
C18 C21 H21A 109.5 . . ?
C18 C21 H21C 109.5 . . ?
H21A C21 H21C 109.5 . . ?
C18 C21 H21B 109.5 . . ?
H21A C21 H21B 109.5 . . ?
H21C C21 H21B 109.5 . . ?
C17 C22 C24 111.5(3) . . ?
C17 C22 H22A 109.3 . . ?
C24 C22 H22A 109.3 . . ?
C17 C22 H22B 109.3 . . ?
C24 C22 H22B 109.3 . . ?
H22A C22 H22B 108.0 . . ?
O3 C23 C24 120.5(3) . . ?
O3 C23 C28 120.3(3) . . ?
C24 C23 C28 119.2(3) . . ?
C25 C24 C23 119.6(3) . . ?
C25 C24 C22 118.9(3) . . ?
C23 C24 C22 121.4(3) . . ?
C24 C25 C26 122.5(3) . . ?
C24 C25 H25 118.7 . . ?
C26 C25 H25 118.7 . . ?
C27 C26 C25 116.3(3) . . ?
C27 C26 C29 122.8(4) . . ?
C25 C26 C29 120.9(3) . . ?
C27 C26 C4 75.6(2) . . ?
C25 C26 C4 76.3(2) . . ?
C29 C26 C4 118.2(2) . . ?
C26 C27 C28 123.4(4) . . ?
C26 C27 H27 118.3 . . ?
C28 C27 H27 118.3 . . ?
C27 C28 C23 118.9(3) . . ?
C27 C28 C33 119.8(3) . . ?
C23 C28 C33 121.2(3) . . ?
C30 C29 C31 108.9(4) . . ?
C30 C29 C26 112.2(3) . . ?
C31 C29 C26 109.5(3) . . ?
C30 C29 C32 107.3(4) . . ?
C31 C29 C32 108.6(4) . . ?
C26 C29 C32 110.2(3) . . ?
C29 C30 H30C 109.5 . . ?
C29 C30 H30B 109.5 . . ?
H30C C30 H30B 109.5 . . ?
C29 C30 H30A 109.5 . . ?
H30C C30 H30A 109.5 . . ?
H30B C30 H30A 109.5 . . ?
C29 C31 H31B 109.5 . . ?
C29 C31 H31C 109.5 . . ?
H31B C31 H31C 109.5 . . ?
C29 C31 H31A 109.5 . . ?
H31B C31 H31A 109.5 . . ?
H31C C31 H31A 109.5 . . ?
C29 C32 H32A 109.5 . . ?
C29 C32 H32C 109.5 . . ?
H32A C32 H32C 109.5 . . ?
C29 C32 H32B 109.5 . . ?
H32A C32 H32B 109.5 . . ?
H32C C32 H32B 109.5 . . ?
C35 C33 C28 109.6(3) . . ?
C35 C33 H33A 109.8 . . ?
C28 C33 H33A 109.8 . . ?
C35 C33 H33B 109.8 . . ?
C28 C33 H33B 109.8 . . ?
H33A C33 H33B 108.2 . . ?
C35 C34 C39 122.2(3) . . ?
C35 C34 O2 119.1(3) . . ?
C39 C34 O2 118.6(3) . . ?
C36 C35 C34 117.9(3) . . ?
C36 C35 C33 120.5(3) . . ?
C34 C35 C33 121.5(3) . . ?
C35 C36 C37 122.3(3) . . ?
C35 C36 H36 118.8 . . ?
C37 C36 H36 118.8 . . ?
C36 C37 C38 117.5(3) . . ?
C36 C37 C40 123.0(3) . . ?
C38 C37 C40 119.5(3) . . ?
C36 C37 C15 77.5(2) . . ?
C38 C37 C15 74.5(2) . . ?
C40 C37 C15 117.7(2) . . ?
C39 C38 C37 122.4(3) . . ?
C39 C38 H38 118.8 . . ?
C37 C38 H38 118.8 . . ?
C38 C39 C34 117.6(3) . . ?
C38 C39 C44 120.4(3) . . ?
C34 C39 C44 122.0(3) . . ?
C42 C40 C43 108.9(3) . . ?
C42 C40 C37 112.4(3) . . ?
C43 C40 C37 109.6(3) . . ?
C42 C40 C41 108.5(3) . . ?
C43 C40 C41 108.0(3) . . ?
C37 C40 C41 109.3(3) . . ?
C40 C41 H41B 109.5 . . ?
C40 C41 H41C 109.5 . . ?
H41B C41 H41C 109.5 . . ?
C40 C41 H41A 109.5 . . ?
H41B C41 H41A 109.5 . . ?
H41C C41 H41A 109.5 . . ?
C40 C42 H42B 109.5 . . ?
C40 C42 H42C 109.5 . . ?
H42B C42 H42C 109.5 . . ?
C40 C42 H42A 109.5 . . ?
H42B C42 H42A 109.5 . . ?
H42C C42 H42A 109.5 . . ?
C40 C43 H43A 109.5 . . ?
C40 C43 H43C 109.5 . . ?
H43A C43 H43C 109.5 . . ?
C40 C43 H43B 109.5 . . ?
H43A C43 H43B 109.5 . . ?
H43C C43 H43B 109.5 . . ?
C39 C44 C2 112.1(3) . . ?
C39 C44 H44A 109.2 . . ?
C2 C44 H44A 109.2 . . ?
C39 C44 H44B 109.2 . . ?
C2 C44 H44B 109.2 . . ?
H44A C44 H44B 107.9 . . ?
O2 C45 H45A 109.5 . . ?
O2 C45 H45B 109.5 . . ?
H45A C45 H45B 109.5 . . ?
O2 C45 H45C 109.5 . . ?
H45A C45 H45C 109.5 . . ?
H45B C45 H45C 109.5 . . ?
O4 C46 H46C 109.5 . . ?
O4 C46 H46B 109.5 . . ?
H46C C46 H46B 109.5 . . ?
O4 C46 H46A 109.5 . . ?
H46C C46 H46A 109.5 . . ?
H46B C46 H46A 109.5 . . ?
C93 N1 Mg1 177.3(3) . . ?
N1 C93 C94 178.8(5) . . ?
C93 C94 H94A 109.5 . . ?
C93 C94 H94C 109.5 . . ?
H94A C94 H94C 109.5 . . ?
C93 C94 H94B 109.5 . . ?
H94A C94 H94B 109.5 . . ?
H94C C94 H94B 109.5 . . ?
C95 N2 Mg1 177.0(4) . . ?
N2 C95 C96 179.9(6) . . ?
C95 C96 H96A 109.5 . . ?
C95 C96 H96B 109.5 . . ?
H96A C96 H96B 109.5 . . ?
C95 C96 H96C 109.5 . . ?
H96A C96 H96C 109.5 . . ?
H96B C96 H96C 109.5 . . ?
O1 Zn1 N3 99.33(12) . . ?
O1 Zn1 Br1 113.88(7) . . ?
N3 Zn1 Br1 108.11(11) . . ?
O1 Zn1 Cl1X 113.88(7) . . ?
N3 Zn1 Cl1X 108.11(11) . . ?
O1 Zn1 Br2 112.77(7) . . ?
N3 Zn1 Br2 104.54(11) . . ?
Br1 Zn1 Br2 116.18(3) . . ?
O1 Zn1 Cl2X 112.77(7) . . ?
N3 Zn1 Cl2X 104.54(11) . . ?
Cl1X Zn1 Cl2X 116.18(3) . . ?
O1 Zn1 Mg1 27.30(7) . . ?
N3 Zn1 Mg1 126.52(10) . . ?
Br1 Zn1 Mg1 98.89(3) . . ?
Cl1X Zn1 Mg1 98.89(3) . . ?
Br2 Zn1 Mg1 103.33(3) . . ?
Cl2X Zn1 Mg1 103.33(3) . . ?
C97 N3 Zn1 173.2(4) . . ?
N3 C97 C98 179.3(5) . . ?
C97 C98 H98B 109.5 . . ?
C97 C98 H98A 109.5 . . ?
H98B C98 H98A 109.5 . . ?
C97 C98 H98C 109.5 . . ?
H98B C98 H98C 109.5 . . ?
H98A C98 H98C 109.5 . . ?
O3 Zn2 N4 95.40(11) . . ?
O3 Zn2 Br3 113.49(7) . . ?
N4 Zn2 Br3 106.15(9) . . ?
O3 Zn2 Cl3X 113.49(7) . . ?
N4 Zn2 Cl3X 106.15(9) . . ?
O3 Zn2 Br4 117.26(7) . . ?
N4 Zn2 Br4 103.48(10) . . ?
Br3 Zn2 Br4 117.14(3) . . ?
O3 Zn2 Cl4X 117.26(7) . . ?
N4 Zn2 Cl4X 103.48(10) . . ?
Cl3X Zn2 Cl4X 117.14(3) . . ?
O3 Zn2 Mg1 28.60(7) . . ?
N4 Zn2 Mg1 123.99(9) . . ?
Br3 Zn2 Mg1 100.64(3) . . ?
Cl3X Zn2 Mg1 100.64(3) . . ?
Br4 Zn2 Mg1 106.42(3) . . ?
Cl4X Zn2 Mg1 106.42(3) . . ?
C99 N4 Zn2 169.4(3) . . ?
N4 C99 C100 179.4(5) . . ?
C99 C100 H10D 109.5 . . ?
C99 C100 H10F 109.5 . . ?
H10D C100 H10F 109.5 . . ?
C99 C100 H10E 109.5 . . ?
H10D C100 H10E 109.5 . . ?
H10F C100 H10E 109.5 . . ?
O5 Mg2 O7 178.15(12) . . ?
O5 Mg2 O6 89.83(10) . . ?
O7 Mg2 O6 89.38(10) . . ?
O5 Mg2 O8 90.81(10) . . ?
O7 Mg2 O8 89.94(10) . . ?
O6 Mg2 O8 178.54(12) . . ?
O5 Mg2 N6 91.47(12) . . ?
O7 Mg2 N6 90.20(12) . . ?
O6 Mg2 N6 90.44(12) . . ?
O8 Mg2 N6 90.85(12) . . ?
O5 Mg2 N5 89.79(11) . . ?
O7 Mg2 N5 88.54(11) . . ?
O6 Mg2 N5 89.56(11) . . ?
O8 Mg2 N5 89.13(11) . . ?
N6 Mg2 N5 178.74(13) . . ?
O5 Mg2 Zn3 26.77(7) . . ?
O7 Mg2 Zn3 154.90(9) . . ?
O6 Mg2 Zn3 90.53(7) . . ?
O8 Mg2 Zn3 90.64(7) . . ?
N6 Mg2 Zn3 64.70(9) . . ?
N5 Mg2 Zn3 116.56(9) . . ?
O5 Mg2 Zn4 154.63(8) . . ?
O7 Mg2 Zn4 27.00(7) . . ?
O6 Mg2 Zn4 88.70(7) . . ?
O8 Mg2 Zn4 91.28(8) . . ?
N6 Mg2 Zn4 63.22(9) . . ?
N5 Mg2 Zn4 115.52(9) . . ?
Zn3 Mg2 Zn4 127.91(4) . . ?
C47 O5 Zn3 115.77(19) . . ?
C47 O5 Mg2 118.6(2) . . ?
Zn3 O5 Mg2 125.58(13) . . ?
C80 O6 C91 114.4(3) . . ?
C80 O6 Mg2 116.1(2) . . ?
C91 O6 Mg2 129.4(2) . . ?
C69 O7 Zn4 114.7(2) . . ?
C69 O7 Mg2 120.2(2) . . ?
Zn4 O7 Mg2 125.05(13) . . ?
C58 O8 C92 110.8(3) . . ?
C58 O8 Mg2 117.0(2) . . ?
C92 O8 Mg2 132.1(2) . . ?
O5 C47 C48 120.0(3) . . ?
O5 C47 C52 120.5(3) . . ?
C48 C47 C52 119.5(3) . . ?
C49 C48 C47 119.2(3) . . ?
C49 C48 C90 119.1(3) . . ?
C47 C48 C90 121.4(3) . . ?
C48 C49 C50 122.6(4) . . ?
C48 C49 H49 118.7 . . ?
C50 C49 H49 118.7 . . ?
C51 C50 C49 116.6(3) . . ?
C51 C50 C53 119.6(3) . . ?
C49 C50 C53 123.8(4) . . ?
C51 C50 C72 73.9(2) . . ?
C49 C50 C72 75.5(2) . . ?
C53 C50 C72 118.3(2) . . ?
C52 C51 C50 122.9(3) . . ?
C52 C51 H51 118.6 . . ?
C50 C51 H51 118.6 . . ?
C51 C52 C47 119.2(3) . . ?
C51 C52 C57 119.3(3) . . ?
C47 C52 C57 121.4(3) . . ?
C56 C53 C55 108.9(4) . . ?
C56 C53 C50 112.6(4) . . ?
C55 C53 C50 109.7(4) . . ?
C56 C53 C54 108.4(4) . . ?
C55 C53 C54 107.7(4) . . ?
C50 C53 C54 109.3(3) . . ?
C53 C54 H54B 109.5 . . ?
C53 C54 H54C 109.5 . . ?
H54B C54 H54C 109.5 . . ?
C53 C54 H54A 109.5 . . ?
H54B C54 H54A 109.5 . . ?
H54C C54 H54A 109.5 . . ?
C53 C55 H55A 109.5 . . ?
C53 C55 H55C 109.5 . . ?
H55A C55 H55C 109.5 . . ?
C53 C55 H55B 109.5 . . ?
H55A C55 H55B 109.5 . . ?
H55C C55 H55B 109.5 . . ?
C53 C56 H56B 109.5 . . ?
C53 C56 H56C 109.5 . . ?
H56B C56 H56C 109.5 . . ?
C53 C56 H56A 109.5 . . ?
H56B C56 H56A 109.5 . . ?
H56C C56 H56A 109.5 . . ?
C59 C57 C52 111.8(3) . . ?
C59 C57 H57A 109.3 . . ?
C52 C57 H57A 109.3 . . ?
C59 C57 H57B 109.3 . . ?
C52 C57 H57B 109.3 . . ?
H57A C57 H57B 107.9 . . ?
C63 C58 C59 123.2(3) . . ?
C63 C58 O8 118.2(3) . . ?
C59 C58 O8 118.4(3) . . ?
C60 C59 C58 117.2(3) . . ?
C60 C59 C57 120.2(3) . . ?
C58 C59 C57 122.5(3) . . ?
C59 C60 C61 122.3(3) . . ?
C59 C60 H60 118.9 . . ?
C61 C60 H60 118.9 . . ?
C62 C61 C60 117.2(3) . . ?
C62 C61 C64 123.2(3) . . ?
C60 C61 C64 119.6(3) . . ?
C62 C61 C83 77.1(2) . . ?
C60 C61 C83 76.1(2) . . ?
C64 C61 C83 117.4(2) . . ?
C63 C62 C61 123.1(3) . . ?
C63 C62 H62 118.4 . . ?
C61 C62 H62 118.4 . . ?
C62 C63 C58 116.9(3) . . ?
C62 C63 C68 121.2(3) . . ?
C58 C63 C68 121.8(3) . . ?
C65 C64 C66 108.2(3) . . ?
C65 C64 C61 112.5(3) . . ?
C66 C64 C61 110.4(3) . . ?
C65 C64 C67 108.3(4) . . ?
C66 C64 C67 108.6(4) . . ?
C61 C64 C67 108.8(3) . . ?
C64 C65 H65A 109.5 . . ?
C64 C65 H65C 109.5 . . ?
H65A C65 H65C 109.5 . . ?
C64 C65 H65B 109.5 . . ?
H65A C65 H65B 109.5 . . ?
H65C C65 H65B 109.5 . . ?
C64 C66 H66B 109.5 . . ?
C64 C66 H66C 109.5 . . ?
H66B C66 H66C 109.5 . . ?
C64 C66 H66A 109.5 . . ?
H66B C66 H66A 109.5 . . ?
H66C C66 H66A 109.5 . . ?
C64 C67 H67B 109.5 . . ?
C64 C67 H67C 109.5 . . ?
H67B C67 H67C 109.5 . . ?
C64 C67 H67A 109.5 . . ?
H67B C67 H67A 109.5 . . ?
H67C C67 H67A 109.5 . . ?
C63 C68 C70 111.5(3) . . ?
C63 C68 H68B 109.3 . . ?
C70 C68 H68B 109.3 . . ?
C63 C68 H68A 109.3 . . ?
C70 C68 H68A 109.3 . . ?
H68B C68 H68A 108.0 . . ?
O7 C69 C70 120.9(3) . . ?
O7 C69 C74 120.2(3) . . ?
C70 C69 C74 119.0(3) . . ?
C71 C70 C69 119.6(3) . . ?
C71 C70 C68 119.0(3) . . ?
C69 C70 C68 121.3(3) . . ?
C72 C71 C70 122.7(4) . . ?
C72 C71 H71 118.7 . . ?
C70 C71 H71 118.7 . . ?
C71 C72 C73 116.7(3) . . ?
C71 C72 C75 123.1(3) . . ?
C73 C72 C75 120.2(3) . . ?
C71 C72 C50 74.8(2) . . ?
C73 C72 C50 75.11(19) . . ?
C75 C72 C50 119.5(2) . . ?
C74 C73 C72 122.6(4) . . ?
C74 C73 H73 118.7 . . ?
C72 C73 H73 118.7 . . ?
C73 C74 C69 119.4(3) . . ?
C73 C74 C79 120.1(3) . . ?
C69 C74 C79 120.4(3) . . ?
C76 C75 C78 108.0(3) . . ?
C76 C75 C72 111.7(3) . . ?
C78 C75 C72 109.5(3) . . ?
C76 C75 C77 108.4(3) . . ?
C78 C75 C77 108.9(4) . . ?
C72 C75 C77 110.3(3) . . ?
C75 C76 H76B 109.5 . . ?
C75 C76 H76C 109.5 . . ?
H76B C76 H76C 109.5 . . ?
C75 C76 H76A 109.5 . . ?
H76B C76 H76A 109.5 . . ?
H76C C76 H76A 109.5 . . ?
C75 C77 H77A 109.5 . . ?
C75 C77 H77C 109.5 . . ?
H77A C77 H77C 109.5 . . ?
C75 C77 H77B 109.5 . . ?
H77A C77 H77B 109.5 . . ?
H77C C77 H77B 109.5 . . ?
C75 C78 H78B 109.5 . . ?
C75 C78 H78C 109.5 . . ?
H78B C78 H78C 109.5 . . ?
C75 C78 H78A 109.5 . . ?
H78B C78 H78A 109.5 . . ?
H78C C78 H78A 109.5 . . ?
C74 C79 C81 111.1(3) . . ?
C74 C79 H79B 109.4 . . ?
C81 C79 H79B 109.4 . . ?
C74 C79 H79A 109.4 . . ?
C81 C79 H79A 109.4 . . ?
H79B C79 H79A 108.0 . . ?
C85 C80 C81 123.1(3) . . ?
C85 C80 O6 118.7(3) . . ?
C81 C80 O6 118.0(3) . . ?
C80 C81 C82 117.8(3) . . ?
C80 C81 C79 123.1(3) . . ?
C82 C81 C79 119.0(3) . . ?
C81 C82 C83 121.5(3) . . ?
C81 C82 H82 119.2 . . ?
C83 C82 H82 119.2 . . ?
C84 C83 C82 118.0(3) . . ?
C84 C83 C86 122.8(3) . . ?
C82 C83 C86 119.1(3) . . ?
C84 C83 C61 79.6(2) . . ?
C82 C83 C61 76.2(2) . . ?
C86 C83 C61 113.7(2) . . ?
C83 C84 C85 122.1(3) . . ?
C83 C84 H84 119.0 . . ?
C85 C84 H84 119.0 . . ?
C80 C85 C84 117.4(3) . . ?
C80 C85 C90 123.0(3) . . ?
C84 C85 C90 119.3(3) . . ?
C83 C86 C89 111.8(3) . . ?
C83 C86 C88 109.9(3) . . ?
C89 C86 C88 109.0(3) . . ?
C83 C86 C87 109.8(3) . . ?
C89 C86 C87 108.4(3) . . ?
C88 C86 C87 107.8(3) . . ?
C86 C87 H87A 109.5 . . ?
C86 C87 H87C 109.5 . . ?
H87A C87 H87C 109.5 . . ?
C86 C87 H87B 109.5 . . ?
H87A C87 H87B 109.5 . . ?
H87C C87 H87B 109.5 . . ?
C86 C88 H88B 109.5 . . ?
C86 C88 H88C 109.5 . . ?
H88B C88 H88C 109.5 . . ?
C86 C88 H88A 109.5 . . ?
H88B C88 H88A 109.5 . . ?
H88C C88 H88A 109.5 . . ?
C86 C89 H89B 109.5 . . ?
C86 C89 H89C 109.5 . . ?
H89B C89 H89C 109.5 . . ?
C86 C89 H89A 109.5 . . ?
H89B C89 H89A 109.5 . . ?
H89C C89 H89A 109.5 . . ?
C85 C90 C48 110.7(3) . . ?
C85 C90 H90A 109.5 . . ?
C48 C90 H90A 109.5 . . ?
C85 C90 H90B 109.5 . . ?
C48 C90 H90B 109.5 . . ?
H90A C90 H90B 108.1 . . ?
O6 C91 H91A 109.5 . . ?
O6 C91 H91C 109.5 . . ?
H91A C91 H91C 109.5 . . ?
O6 C91 H91B 109.5 . . ?
H91A C91 H91B 109.5 . . ?
H91C C91 H91B 109.5 . . ?
O8 C92 H92A 109.5 . . ?
O8 C92 H92C 109.5 . . ?
H92A C92 H92C 109.5 . . ?
O8 C92 H92B 109.5 . . ?
H92A C92 H92B 109.5 . . ?
H92C C92 H92B 109.5 . . ?
C101 N5 Mg2 177.0(3) . . ?
N5 C101 C102 179.1(5) . . ?
C101 C102 H10G 109.5 . . ?
C101 C102 H10I 109.5 . . ?
H10G C102 H10I 109.5 . . ?
C101 C102 H10H 109.5 . . ?
H10G C102 H10H 109.5 . . ?
H10I C102 H10H 109.5 . . ?
C103 N6 Mg2 169.7(3) . . ?
N6 C103 C104 178.7(5) . . ?
C103 C104 H10J 109.5 . . ?
C103 C104 H10K 109.5 . . ?
H10J C104 H10K 109.5 . . ?
C103 C104 H10L 109.5 . . ?
H10J C104 H10L 109.5 . . ?
H10K C104 H10L 109.5 . . ?
O5 Zn3 N7 100.56(12) . . ?
O5 Zn3 Br5 114.39(8) . . ?
N7 Zn3 Br5 104.41(10) . . ?
O5 Zn3 Cl5X 114.39(8) . . ?
N7 Zn3 Cl5X 104.41(10) . . ?
O5 Zn3 Br6 116.28(7) . . ?
N7 Zn3 Br6 108.03(10) . . ?
Br5 Zn3 Br6 111.61(3) . . ?
O5 Zn3 Cl6X 116.28(7) . . ?
N7 Zn3 Cl6X 108.03(10) . . ?
Cl5X Zn3 Cl6X 111.61(3) . . ?
O5 Zn3 Mg2 27.65(7) . . ?
N7 Zn3 Mg2 128.08(10) . . ?
Br5 Zn3 Mg2 100.30(3) . . ?
Cl5X Zn3 Mg2 100.30(3) . . ?
Br6 Zn3 Mg2 103.95(3) . . ?
Cl6X Zn3 Mg2 103.95(3) . . ?
C105 N7 Zn3 173.9(4) . . ?
N7 C105 C106 179.0(5) . . ?
C105 C106 H10M 109.5 . . ?
C105 C106 H10O 109.5 . . ?
H10M C106 H10O 109.5 . . ?
C105 C106 H10N 109.5 . . ?
H10M C106 H10N 109.5 . . ?
H10O C106 H10N 109.5 . . ?
O7 Zn4 N8 98.93(13) . . ?
O7 Zn4 Br7 112.73(8) . . ?
N8 Zn4 Br7 107.70(12) . . ?
O7 Zn4 Cl7X 112.73(8) . . ?
N8 Zn4 Cl7X 107.70(12) . . ?
O7 Zn4 Br8 116.52(8) . . ?
N8 Zn4 Br8 101.62(12) . . ?
Br7 Zn4 Br8 116.53(3) . . ?
O7 Zn4 Cl8X 116.52(8) . . ?
N8 Zn4 Cl8X 101.62(12) . . ?
Cl7X Zn4 Cl8X 116.53(3) . . ?
O7 Zn4 Mg2 27.95(7) . . ?
N8 Zn4 Mg2 126.87(11) . . ?
Br7 Zn4 Mg2 99.96(3) . . ?
Cl7X Zn4 Mg2 99.96(3) . . ?
Br8 Zn4 Mg2 105.17(3) . . ?
Cl8X Zn4 Mg2 105.17(3) . . ?
C107 N8 Zn4 174.3(4) . . ?
N8 C107 C108 179.2(6) . . ?
C107 C108 H10P 109.5 . . ?
C107 C108 H10Q 109.5 . . ?
H10P C108 H10Q 109.5 . . ?
C107 C108 H10R 109.5 . . ?
H10P C108 H10R 109.5 . . ?
H10Q C108 H10R 109.5 . . ?
N9 C109 C110 175.9(10) . . ?
C109 C110 H11B 109.5 . . ?
C109 C110 H11C 109.5 . . ?
H11B C110 H11C 109.5 . . ?
C109 C110 H11A 109.5 . . ?
H11B C110 H11A 109.5 . . ?
H11C C110 H11A 109.5 . . ?
N10 C111 C112 174.0(11) . . ?
C111 C112 H11F 109.5 . . ?
C111 C112 H11D 109.5 . . ?
H11F C112 H11D 109.5 . . ?
C111 C112 H11E 109.5 . . ?
H11F C112 H11E 109.5 . . ?
H11D C112 H11E 109.5 . . ?
N11 C113 C114 178.8(11) . . ?
C11X C114 H11L 109.5 . . ?
C11X C114 H11N 109.5 . . ?
H11L C114 H11N 109.5 . . ?
C11X C114 H11M 109.5 . . ?
H11L C114 H11M 109.5 . . ?
H11N C114 H11M 109.5 . . ?
C113 C114 H11I 109.5 . . ?
C113 C114 H11K 109.5 . . ?
H11I C114 H11K 109.5 . . ?
C113 C114 H11J 109.5 . . ?
H11I C114 H11J 109.5 . . ?
H11K C114 H11J 109.5 . . ?
N11X C11X C114 177(3) . . ?

loop_
_geom_bond_atom_site_label_1
_geom_bond_atom_site_label_2
_geom_bond_distance
_geom_bond_site_symmetry_2
_geom_bond_publ_flag
Mg1 O1 2.029(3) . ?
Mg1 O3 2.038(2) . ?
Mg1 O2 2.111(3) . ?
Mg1 N2 2.120(3) . ?
Mg1 O4 2.123(3) . ?
Mg1 N1 2.185(3) . ?
Mg1 Zn2 3.5452(12) . ?
Mg1 Zn1 3.5722(13) . ?
O1 C1 1.367(4) . ?
O1 Zn1 1.977(2) . ?
O2 C34 1.404(4) . ?
O2 C45 1.452(4) . ?
O3 C23 1.369(4) . ?
O3 Zn2 1.984(2) . ?
O4 C12 1.408(4) . ?
O4 C46 1.462(4) . ?
C1 C6 1.398(5) . ?
C1 C2 1.409(5) . ?
C2 C3 1.395(5) . ?
C2 C44 1.525(5) . ?
C3 C4 1.394(5) . ?
C3 H3 0.9500 . ?
C4 C5 1.394(5) . ?
C4 C7 1.525(5) . ?
C4 C26 7.941(5) . ?
C5 C6 1.402(5) . ?
C5 H5 0.9500 . ?
C6 C11 1.523(5) . ?
C7 C10 1.528(6) . ?
C7 C8 1.535(5) . ?
C7 C9 1.543(5) . ?
C8 H8B 0.9800 . ?
C8 H8C 0.9800 . ?
C8 H8A 0.9800 . ?
C9 H9A 0.9800 . ?
C9 H9C 0.9800 . ?
C9 H9B 0.9800 . ?
C10 H10A 0.9800 . ?
C10 H10C 0.9800 . ?
C10 H10B 0.9800 . ?
C11 C13 1.522(5) . ?
C11 H11G 0.9900 . ?
C11 H11H 0.9900 . ?
C12 C13 1.390(5) . ?
C12 C17 1.391(5) . ?
C13 C14 1.404(5) . ?
C14 C15 1.391(5) . ?
C14 H14 0.9500 . ?
C15 C16 1.395(5) . ?
C15 C18 1.530(5) . ?
C15 C37 7.971(5) . ?
C16 C17 1.393(5) . ?
C16 H16 0.9500 . ?
C17 C22 1.522(5) . ?
C18 C20 1.524(6) . ?
C18 C21 1.526(6) . ?
C18 C19 1.538(6) . ?
C19 H19B 0.9800 . ?
C19 H19C 0.9800 . ?
C19 H19A 0.9800 . ?
C20 H20B 0.9800 . ?
C20 H20C 0.9800 . ?
C20 H20A 0.9800 . ?
C21 H21A 0.9800 . ?
C21 H21C 0.9800 . ?
C21 H21B 0.9800 . ?
C22 C24 1.531(5) . ?
C22 H22A 0.9900 . ?
C22 H22B 0.9900 . ?
C23 C24 1.403(5) . ?
C23 C28 1.408(5) . ?
C24 C25 1.383(5) . ?
C25 C26 1.406(5) . ?
C25 H25 0.9500 . ?
C26 C27 1.385(5) . ?
C26 C29 1.538(5) . ?
C27 C28 1.389(5) . ?
C27 H27 0.9500 . ?
C28 C33 1.531(5) . ?
C29 C30 1.523(6) . ?
C29 C31 1.538(6) . ?
C29 C32 1.545(6) . ?
C30 H30C 0.9800 . ?
C30 H30B 0.9800 . ?
C30 H30A 0.9800 . ?
C31 H31B 0.9800 . ?
C31 H31C 0.9800 . ?
C31 H31A 0.9800 . ?
C32 H32A 0.9800 . ?
C32 H32C 0.9800 . ?
C32 H32B 0.9800 . ?
C33 C35 1.529(5) . ?
C33 H33A 0.9900 . ?
C33 H33B 0.9900 . ?
C34 C35 1.392(5) . ?
C34 C39 1.400(5) . ?
C35 C36 1.390(5) . ?
C36 C37 1.392(5) . ?
C36 H36 0.9500 . ?
C37 C38 1.405(5) . ?
C37 C40 1.535(5) . ?
C38 C39 1.386(5) . ?
C38 H38 0.9500 . ?
C39 C44 1.523(5) . ?
C40 C42 1.524(5) . ?
C40 C43 1.532(5) . ?
C40 C41 1.536(5) . ?
C41 H41B 0.9800 . ?
C41 H41C 0.9800 . ?
C41 H41A 0.9800 . ?
C42 H42B 0.9800 . ?
C42 H42C 0.9800 . ?
C42 H42A 0.9800 . ?
C43 H43A 0.9800 . ?
C43 H43C 0.9800 . ?
C43 H43B 0.9800 . ?
C44 H44A 0.9900 . ?
C44 H44B 0.9900 . ?
C45 H45A 0.9800 . ?
C45 H45B 0.9800 . ?
C45 H45C 0.9800 . ?
C46 H46C 0.9800 . ?
C46 H46B 0.9800 . ?
C46 H46A 0.9800 . ?
N1 C93 1.131(4) . ?
C93 C94 1.457(6) . ?
C94 H94A 0.9800 . ?
C94 H94C 0.9800 . ?
C94 H94B 0.9800 . ?
N2 C95 1.113(5) . ?
C95 C96 1.474(6) . ?
C96 H96A 0.9800 . ?
C96 H96B 0.9800 . ?
C96 H96C 0.9800 . ?
Zn1 N3 2.071(4) . ?
Zn1 Br1 2.3409(8) . ?
Zn1 Cl1X 2.3409(8) . ?
Zn1 Br2 2.3548(7) . ?
Zn1 Cl2X 2.3548(7) . ?
N3 C97 1.135(5) . ?
C97 C98 1.449(6) . ?
C98 H98B 0.9800 . ?
C98 H98A 0.9800 . ?
C98 H98C 0.9800 . ?
Zn2 N4 2.086(3) . ?
Zn2 Br3 2.3412(7) . ?
Zn2 Cl3X 2.3412(7) . ?
Zn2 Br4 2.3589(7) . ?
Zn2 Cl4X 2.3589(7) . ?
N4 C99 1.123(5) . ?
C99 C100 1.451(6) . ?
C100 H10D 0.9800 . ?
C100 H10F 0.9800 . ?
C100 H10E 0.9800 . ?
Mg2 O5 2.025(3) . ?
Mg2 O7 2.034(3) . ?
Mg2 O6 2.116(3) . ?
Mg2 O8 2.121(3) . ?
Mg2 N6 2.132(3) . ?
Mg2 N5 2.192(3) . ?
Mg2 Zn3 3.5497(13) . ?
Mg2 Zn4 3.5531(13) . ?
O5 C47 1.381(4) . ?
O5 Zn3 1.966(2) . ?
O6 C80 1.409(4) . ?
O6 C91 1.437(4) . ?
O7 C69 1.358(4) . ?
O7 Zn4 1.970(2) . ?
O8 C58 1.402(4) . ?
O8 C92 1.451(4) . ?
C47 C48 1.400(5) . ?
C47 C52 1.402(5) . ?
C48 C49 1.393(5) . ?
C48 C90 1.532(5) . ?
C49 C50 1.394(5) . ?
C49 H49 0.9500 . ?
C50 C51 1.391(5) . ?
C50 C53 1.536(5) . ?
C50 C72 8.150(5) . ?
C51 C52 1.388(5) . ?
C51 H51 0.9500 . ?
C52 C57 1.533(5) . ?
C53 C56 1.523(6) . ?
C53 C55 1.535(6) . ?
C53 C54 1.541(6) . ?
C54 H54B 0.9800 . ?
C54 H54C 0.9800 . ?
C54 H54A 0.9800 . ?
C55 H55A 0.9800 . ?
C55 H55C 0.9800 . ?
C55 H55B 0.9800 . ?
C56 H56B 0.9800 . ?
C56 H56C 0.9800 . ?
C56 H56A 0.9800 . ?
C57 C59 1.516(5) . ?
C57 H57A 0.9900 . ?
C57 H57B 0.9900 . ?
C58 C63 1.394(5) . ?
C58 C59 1.397(5) . ?
C59 C60 1.391(5) . ?
C60 C61 1.408(5) . ?
C60 H60 0.9500 . ?
C61 C62 1.395(5) . ?
C61 C64 1.537(5) . ?
C61 C83 7.744(5) . ?
C62 C63 1.388(5) . ?
C62 H62 0.9500 . ?
C63 C68 1.523(5) . ?
C64 C65 1.520(5) . ?
C64 C66 1.526(6) . ?
C64 C67 1.541(6) . ?
C65 H65A 0.9800 . ?
C65 H65C 0.9800 . ?
C65 H65B 0.9800 . ?
C66 H66B 0.9800 . ?
C66 H66C 0.9800 . ?
C66 H66A 0.9800 . ?
C67 H67B 0.9800 . ?
C67 H67C 0.9800 . ?
C67 H67A 0.9800 . ?
C68 C70 1.525(5) . ?
C68 H68B 0.9900 . ?
C68 H68A 0.9900 . ?
C69 C70 1.401(5) . ?
C69 C74 1.417(5) . ?
C70 C71 1.397(5) . ?
C71 C72 1.387(5) . ?
C71 H71 0.9500 . ?
C72 C73 1.407(5) . ?
C72 C75 1.534(5) . ?
C73 C74 1.384(5) . ?
C73 H73 0.9500 . ?
C74 C79 1.520(5) . ?
C75 C76 1.524(5) . ?
C75 C78 1.532(6) . ?
C75 C77 1.539(5) . ?
C76 H76B 0.9800 . ?
C76 H76C 0.9800 . ?
C76 H76A 0.9800 . ?
C77 H77A 0.9800 . ?
C77 H77C 0.9800 . ?
C77 H77B 0.9800 . ?
C78 H78B 0.9800 . ?
C78 H78C 0.9800 . ?
C78 H78A 0.9800 . ?
C79 C81 1.532(5) . ?
C79 H79B 0.9900 . ?
C79 H79A 0.9900 . ?
C80 C85 1.382(5) . ?
C80 C81 1.392(5) . ?
C81 C82 1.394(5) . ?
C82 C83 1.403(5) . ?
C82 H82 0.9500 . ?
C83 C84 1.396(5) . ?
C83 C86 1.527(5) . ?
C84 C85 1.399(5) . ?
C84 H84 0.9500 . ?
C85 C90 1.526(5) . ?
C86 C89 1.531(5) . ?
C86 C88 1.534(5) . ?
C86 C87 1.547(6) . ?
C87 H87A 0.9800 . ?
C87 H87C 0.9800 . ?
C87 H87B 0.9800 . ?
C88 H88B 0.9800 . ?
C88 H88C 0.9800 . ?
C88 H88A 0.9800 . ?
C89 H89B 0.9800 . ?
C89 H89C 0.9800 . ?
C89 H89A 0.9800 . ?
C90 H90A 0.9900 . ?
C90 H90B 0.9900 . ?
C91 H91A 0.9800 . ?
C91 H91C 0.9800 . ?
C91 H91B 0.9800 . ?
C92 H92A 0.9800 . ?
C92 H92C 0.9800 . ?
C92 H92B 0.9800 . ?
N5 C101 1.135(5) . ?
C101 C102 1.443(6) . ?
C102 H10G 0.9800 . ?
C102 H10I 0.9800 . ?
C102 H10H 0.9800 . ?
N6 C103 1.138(5) . ?
C103 C104 1.439(6) . ?
C104 H10J 0.9800 . ?
C104 H10K 0.9800 . ?
C104 H10L 0.9800 . ?
Zn3 N7 2.083(4) . ?
Zn3 Br5 2.3323(7) . ?
Zn3 Cl5X 2.3323(7) . ?
Zn3 Br6 2.3496(7) . ?
Zn3 Cl6X 2.3496(7) . ?
N7 C105 1.127(5) . ?
C105 C106 1.443(6) . ?
C106 H10M 0.9800 . ?
C106 H10O 0.9800 . ?
C106 H10N 0.9800 . ?
Zn4 N8 2.104(4) . ?
Zn4 Br7 2.3210(8) . ?
Zn4 Cl7X 2.3210(8) . ?
Zn4 Br8 2.3618(7) . ?
Zn4 Cl8X 2.3618(7) . ?
N8 C107 1.132(6) . ?
C107 C108 1.437(6) . ?
C108 H10P 0.9800 . ?
C108 H10Q 0.9800 . ?
C108 H10R 0.9800 . ?
N9 C109 1.126(9) . ?
C109 C110 1.450(10) . ?
C110 H11B 0.9800 . ?
C110 H11C 0.9800 . ?
C110 H11A 0.9800 . ?
N10 C111 1.111(8) . ?
C111 C112 1.441(10) . ?
C112 H11F 0.9800 . ?
C112 H11D 0.9800 . ?
C112 H11E 0.9800 . ?
N11 C113 1.096(12) . ?
C113 C114 1.517(14) . ?
C114 C11X 1.30(3) . ?
C114 H11L 0.9800 . ?
C114 H11N 0.9800 . ?
C114 H11M 0.9800 . ?
C114 H11I 0.9800 . ?
C114 H11K 0.9800 . ?
C114 H11J 0.9800 . ?
N11X C11X 1.18(3) . ?

loop_
_geom_torsion_atom_site_label_1
_geom_torsion_atom_site_label_2
_geom_torsion_atom_site_label_3
_geom_torsion_atom_site_label_4
_geom_torsion
_geom_torsion_site_symmetry_1
_geom_torsion_site_symmetry_2
_geom_torsion_site_symmetry_3
_geom_torsion_site_symmetry_4
_geom_torsion_publ_flag
Zn1 O1 C1 C6 88.5(3) . . . . ?
Mg1 O1 C1 C6 -90.4(3) . . . . ?
Zn1 O1 C1 C2 -93.5(3) . . . . ?
Mg1 O1 C1 C2 87.6(3) . . . . ?
O1 C1 C2 C3 179.2(3) . . . . ?
C6 C1 C2 C3 -2.7(5) . . . . ?
O1 C1 C2 C44 -4.0(5) . . . . ?
C6 C1 C2 C44 174.0(3) . . . . ?
C1 C2 C3 C4 0.7(5) . . . . ?
C44 C2 C3 C4 -176.2(3) . . . . ?
C2 C3 C4 C5 0.8(5) . . . . ?
C2 C3 C4 C7 179.7(3) . . . . ?
C2 C3 C4 C26 66.4(3) . . . . ?
C3 C4 C5 C6 -0.3(5) . . . . ?
C7 C4 C5 C6 -179.1(3) . . . . ?
C26 C4 C5 C6 -64.7(3) . . . . ?
O1 C1 C6 C5 -178.7(3) . . . . ?
C2 C1 C6 C5 3.2(5) . . . . ?
O1 C1 C6 C11 4.4(5) . . . . ?
C2 C1 C6 C11 -173.6(3) . . . . ?
C4 C5 C6 C1 -1.7(5) . . . . ?
C4 C5 C6 C11 175.2(3) . . . . ?
C3 C4 C7 C10 -64.4(4) . . . . ?
C5 C4 C7 C10 114.3(4) . . . . ?
C26 C4 C7 C10 22.7(4) . . . . ?
C3 C4 C7 C8 174.6(3) . . . . ?
C5 C4 C7 C8 -6.6(5) . . . . ?
C26 C4 C7 C8 -98.2(3) . . . . ?
C3 C4 C7 C9 54.7(5) . . . . ?
C5 C4 C7 C9 -126.5(4) . . . . ?
C26 C4 C7 C9 141.9(3) . . . . ?
C1 C6 C11 C13 94.1(4) . . . . ?
C5 C6 C11 C13 -82.8(4) . . . . ?
C46 O4 C12 C13 -91.4(4) . . . . ?
Mg1 O4 C12 C13 88.2(3) . . . . ?
C46 O4 C12 C17 92.7(4) . . . . ?
Mg1 O4 C12 C17 -87.7(3) . . . . ?
C17 C12 C13 C14 -4.9(5) . . . . ?
O4 C12 C13 C14 179.4(3) . . . . ?
C17 C12 C13 C11 170.5(3) . . . . ?
O4 C12 C13 C11 -5.2(5) . . . . ?
C6 C11 C13 C12 -93.2(4) . . . . ?
C6 C11 C13 C14 82.0(4) . . . . ?
C12 C13 C14 C15 3.3(5) . . . . ?
C11 C13 C14 C15 -172.2(3) . . . . ?
C13 C14 C15 C16 -0.3(5) . . . . ?
C13 C14 C15 C18 176.5(3) . . . . ?
C13 C14 C15 C37 64.6(3) . . . . ?
C14 C15 C16 C17 -1.5(5) . . . . ?
C18 C15 C16 C17 -178.3(3) . . . . ?
C37 C15 C16 C17 -68.6(3) . . . . ?
C13 C12 C17 C16 3.3(5) . . . . ?
O4 C12 C17 C16 179.0(3) . . . . ?
C13 C12 C17 C22 -173.1(3) . . . . ?
O4 C12 C17 C22 2.6(5) . . . . ?
C15 C16 C17 C12 0.0(5) . . . . ?
C15 C16 C17 C22 176.6(3) . . . . ?
C14 C15 C18 C20 17.2(5) . . . . ?
C16 C15 C18 C20 -166.1(4) . . . . ?
C37 C15 C18 C20 108.3(3) . . . . ?
C14 C15 C18 C21 -102.8(4) . . . . ?
C16 C15 C18 C21 73.9(5) . . . . ?
C37 C15 C18 C21 -11.7(4) . . . . ?
C14 C15 C18 C19 137.5(4) . . . . ?
C16 C15 C18 C19 -45.8(5) . . . . ?
C37 C15 C18 C19 -131.4(3) . . . . ?
C12 C17 C22 C24 94.8(4) . . . . ?
C16 C17 C22 C24 -81.5(4) . . . . ?
Zn2 O3 C23 C24 -92.6(3) . . . . ?
Mg1 O3 C23 C24 89.6(3) . . . . ?
Zn2 O3 C23 C28 89.2(3) . . . . ?
Mg1 O3 C23 C28 -88.5(3) . . . . ?
O3 C23 C24 C25 179.3(3) . . . . ?
C28 C23 C24 C25 -2.5(5) . . . . ?
O3 C23 C24 C22 -4.4(5) . . . . ?
C28 C23 C24 C22 173.8(3) . . . . ?
C17 C22 C24 C25 83.1(4) . . . . ?
C17 C22 C24 C23 -93.2(4) . . . . ?
C23 C24 C25 C26 2.7(5) . . . . ?
C22 C24 C25 C26 -173.6(3) . . . . ?
C24 C25 C26 C27 -1.2(5) . . . . ?
C24 C25 C26 C29 179.8(3) . . . . ?
C24 C25 C26 C4 64.8(3) . . . . ?
C25 C26 C27 C28 -0.6(5) . . . . ?
C29 C26 C27 C28 178.5(3) . . . . ?
C4 C26 C27 C28 -67.0(3) . . . . ?
C26 C27 C28 C23 0.7(5) . . . . ?
C26 C27 C28 C33 177.3(3) . . . . ?
O3 C23 C28 C27 179.0(3) . . . . ?
C24 C23 C28 C27 0.8(5) . . . . ?
O3 C23 C28 C33 2.5(5) . . . . ?
C24 C23 C28 C33 -175.6(3) . . . . ?
C27 C26 C29 C30 16.2(5) . . . . ?
C25 C26 C29 C30 -164.8(4) . . . . ?
C4 C26 C29 C30 -74.3(4) . . . . ?
C27 C26 C29 C31 -104.8(4) . . . . ?
C25 C26 C29 C31 74.2(5) . . . . ?
C4 C26 C29 C31 164.7(3) . . . . ?
C27 C26 C29 C32 135.8(4) . . . . ?
C25 C26 C29 C32 -45.2(5) . . . . ?
C4 C26 C29 C32 45.2(4) . . . . ?
C27 C28 C33 C35 -80.5(4) . . . . ?
C23 C28 C33 C35 95.9(4) . . . . ?
C45 O2 C34 C35 -91.2(4) . . . . ?
Mg1 O2 C34 C35 89.1(3) . . . . ?
C45 O2 C34 C39 92.9(4) . . . . ?
Mg1 O2 C34 C39 -86.8(3) . . . . ?
C39 C34 C35 C36 -4.9(5) . . . . ?
O2 C34 C35 C36 179.4(3) . . . . ?
C39 C34 C35 C33 170.5(3) . . . . ?
O2 C34 C35 C33 -5.3(5) . . . . ?
C28 C33 C35 C36 81.1(4) . . . . ?
C28 C33 C35 C34 -94.1(4) . . . . ?
C34 C35 C36 C37 2.4(5) . . . . ?
C33 C35 C36 C37 -173.0(3) . . . . ?
C35 C36 C37 C38 0.5(5) . . . . ?
C35 C36 C37 C40 -179.4(3) . . . . ?
C35 C36 C37 C15 65.5(3) . . . . ?
C36 C37 C38 C39 -1.2(5) . . . . ?
C40 C37 C38 C39 178.8(3) . . . . ?
C15 C37 C38 C39 -67.7(3) . . . . ?
C37 C38 C39 C34 -1.1(5) . . . . ?
C37 C38 C39 C44 175.8(3) . . . . ?
C35 C34 C39 C38 4.2(5) . . . . ?
O2 C34 C39 C38 -180.0(3) . . . . ?
C35 C34 C39 C44 -172.6(3) . . . . ?
O2 C34 C39 C44 3.1(5) . . . . ?
C36 C37 C40 C42 -4.7(5) . . . . ?
C38 C37 C40 C42 175.3(3) . . . . ?
C15 C37 C40 C42 88.1(3) . . . . ?
C36 C37 C40 C43 116.5(4) . . . . ?
C38 C37 C40 C43 -63.4(5) . . . . ?
C15 C37 C40 C43 -150.6(3) . . . . ?
C36 C37 C40 C41 -125.2(4) . . . . ?
C38 C37 C40 C41 54.8(4) . . . . ?
C15 C37 C40 C41 -32.4(3) . . . . ?
C38 C39 C44 C2 -82.2(4) . . . . ?
C34 C39 C44 C2 94.6(4) . . . . ?
C3 C2 C44 C39 82.9(4) . . . . ?
C1 C2 C44 C39 -93.9(4) . . . . ?
Zn3 O5 C47 C48 -90.0(3) . . . . ?
Mg2 O5 C47 C48 91.1(3) . . . . ?
Zn3 O5 C47 C52 90.3(3) . . . . ?
Mg2 O5 C47 C52 -88.6(3) . . . . ?
O5 C47 C48 C49 179.0(3) . . . . ?
C52 C47 C48 C49 -1.3(5) . . . . ?
O5 C47 C48 C90 -6.6(5) . . . . ?
C52 C47 C48 C90 173.1(3) . . . . ?
C47 C48 C49 C50 -0.2(5) . . . . ?
C90 C48 C49 C50 -174.7(3) . . . . ?
C48 C49 C50 C51 1.2(5) . . . . ?
C48 C49 C50 C53 179.1(3) . . . . ?
C48 C49 C50 C72 64.5(3) . . . . ?
C49 C50 C51 C52 -0.8(5) . . . . ?
C53 C50 C51 C52 -178.8(3) . . . . ?
C72 C50 C51 C52 -65.0(3) . . . . ?
C50 C51 C52 C47 -0.6(5) . . . . ?
C50 C51 C52 C57 175.7(3) . . . . ?
O5 C47 C52 C51 -178.7(3) . . . . ?
C48 C47 C52 C51 1.6(5) . . . . ?
O5 C47 C52 C57 5.1(5) . . . . ?
C48 C47 C52 C57 -174.5(3) . . . . ?
C51 C50 C53 C56 -180.0(4) . . . . ?
C49 C50 C53 C56 2.2(6) . . . . ?
C72 C50 C53 C56 93.2(4) . . . . ?
C51 C50 C53 C55 -58.5(5) . . . . ?
C49 C50 C53 C55 123.7(4) . . . . ?
C72 C50 C53 C55 -145.3(3) . . . . ?
C51 C50 C53 C54 59.4(5) . . . . ?
C49 C50 C53 C54 -118.4(4) . . . . ?
C72 C50 C53 C54 -27.4(4) . . . . ?
C51 C52 C57 C59 -83.2(4) . . . . ?
C47 C52 C57 C59 93.0(4) . . . . ?
C92 O8 C58 C63 92.7(4) . . . . ?
Mg2 O8 C58 C63 -88.7(3) . . . . ?
C92 O8 C58 C59 -91.7(4) . . . . ?
Mg2 O8 C58 C59 86.9(3) . . . . ?
C63 C58 C59 C60 -4.2(5) . . . . ?
O8 C58 C59 C60 -179.6(3) . . . . ?
C63 C58 C59 C57 172.2(3) . . . . ?
O8 C58 C59 C57 -3.2(5) . . . . ?
C52 C57 C59 C60 80.7(4) . . . . ?
C52 C57 C59 C58 -95.5(4) . . . . ?
C58 C59 C60 C61 1.3(5) . . . . ?
C57 C59 C60 C61 -175.2(3) . . . . ?
C59 C60 C61 C62 1.0(5) . . . . ?
C59 C60 C61 C64 -177.9(3) . . . . ?
C59 C60 C61 C83 68.3(3) . . . . ?
C60 C61 C62 C63 -0.7(5) . . . . ?
C64 C61 C62 C63 178.1(3) . . . . ?
C83 C61 C62 C63 -67.4(3) . . . . ?
C61 C62 C63 C58 -1.9(5) . . . . ?
C61 C62 C63 C68 174.5(3) . . . . ?
C59 C58 C63 C62 4.5(5) . . . . ?
O8 C58 C63 C62 179.8(3) . . . . ?
C59 C58 C63 C68 -171.9(3) . . . . ?
O8 C58 C63 C68 3.5(5) . . . . ?
C62 C61 C64 C65 4.7(5) . . . . ?
C60 C61 C64 C65 -176.5(3) . . . . ?
C83 C61 C64 C65 -87.5(3) . . . . ?
C62 C61 C64 C66 125.6(4) . . . . ?
C60 C61 C64 C66 -55.6(5) . . . . ?
C83 C61 C64 C66 33.4(4) . . . . ?
C62 C61 C64 C67 -115.3(4) . . . . ?
C60 C61 C64 C67 63.5(5) . . . . ?
C83 C61 C64 C67 152.5(3) . . . . ?
C62 C63 C68 C70 -80.3(4) . . . . ?
C58 C63 C68 C70 95.9(4) . . . . ?
Zn4 O7 C69 C70 -92.2(3) . . . . ?
Mg2 O7 C69 C70 88.7(4) . . . . ?
Zn4 O7 C69 C74 89.0(3) . . . . ?
Mg2 O7 C69 C74 -90.2(3) . . . . ?
O7 C69 C70 C71 178.8(3) . . . . ?
C74 C69 C70 C71 -2.4(5) . . . . ?
O7 C69 C70 C68 -5.4(5) . . . . ?
C74 C69 C70 C68 173.4(3) . . . . ?
C63 C68 C70 C71 83.2(4) . . . . ?
C63 C68 C70 C69 -92.7(4) . . . . ?
C69 C70 C71 C72 1.0(5) . . . . ?
C68 C70 C71 C72 -175.0(3) . . . . ?
C70 C71 C72 C73 -0.5(5) . . . . ?
C70 C71 C72 C75 179.4(3) . . . . ?
C70 C71 C72 C50 63.8(3) . . . . ?
C71 C72 C73 C74 1.5(5) . . . . ?
C75 C72 C73 C74 -178.4(3) . . . . ?
C50 C72 C73 C74 -62.5(3) . . . . ?
C72 C73 C74 C69 -3.0(5) . . . . ?
C72 C73 C74 C79 173.8(3) . . . . ?
O7 C69 C74 C73 -177.8(3) . . . . ?
C70 C69 C74 C73 3.4(5) . . . . ?
O7 C69 C74 C79 5.4(5) . . . . ?
C70 C69 C74 C79 -173.4(3) . . . . ?
C71 C72 C75 C76 -5.4(5) . . . . ?
C73 C72 C75 C76 174.5(3) . . . . ?
C50 C72 C75 C76 85.2(3) . . . . ?
C71 C72 C75 C78 -124.9(4) . . . . ?
C73 C72 C75 C78 54.9(4) . . . . ?
C50 C72 C75 C78 -34.4(4) . . . . ?
C71 C72 C75 C77 115.3(4) . . . . ?
C73 C72 C75 C77 -64.9(5) . . . . ?
C50 C72 C75 C77 -154.2(3) . . . . ?
C73 C74 C79 C81 -85.6(4) . . . . ?
C69 C74 C79 C81 91.2(4) . . . . ?
C91 O6 C80 C85 88.3(4) . . . . ?
Mg2 O6 C80 C85 -88.4(3) . . . . ?
C91 O6 C80 C81 -96.3(4) . . . . ?
Mg2 O6 C80 C81 87.1(3) . . . . ?
C85 C80 C81 C82 -1.7(5) . . . . ?
O6 C80 C81 C82 -176.9(3) . . . . ?
C85 C80 C81 C79 174.2(3) . . . . ?
O6 C80 C81 C79 -1.0(5) . . . . ?
C74 C79 C81 C80 -97.8(4) . . . . ?
C74 C79 C81 C82 78.1(4) . . . . ?
C80 C81 C82 C83 -0.5(5) . . . . ?
C79 C81 C82 C83 -176.5(3) . . . . ?
C81 C82 C83 C84 0.9(5) . . . . ?
C81 C82 C83 C86 -179.3(3) . . . . ?
C81 C82 C83 C61 71.0(3) . . . . ?
C82 C83 C84 C85 0.6(5) . . . . ?
C86 C83 C84 C85 -179.1(3) . . . . ?
C61 C83 C84 C85 -67.5(3) . . . . ?
C81 C80 C85 C84 3.1(5) . . . . ?
O6 C80 C85 C84 178.4(3) . . . . ?
C81 C80 C85 C90 -171.3(3) . . . . ?
O6 C80 C85 C90 4.0(5) . . . . ?
C83 C84 C85 C80 -2.6(5) . . . . ?
C83 C84 C85 C90 172.0(3) . . . . ?
C84 C83 C86 C89 0.1(5) . . . . ?
C82 C83 C86 C89 -179.6(3) . . . . ?
C61 C83 C86 C89 -92.7(3) . . . . ?
C84 C83 C86 C88 -121.1(4) . . . . ?
C82 C83 C86 C88 59.2(5) . . . . ?
C61 C83 C86 C88 146.1(2) . . . . ?
C84 C83 C86 C87 120.4(4) . . . . ?
C82 C83 C86 C87 -59.3(4) . . . . ?
C61 C83 C86 C87 27.7(3) . . . . ?
C80 C85 C90 C48 95.0(4) . . . . ?
C84 C85 C90 C48 -79.3(4) . . . . ?
C49 C48 C90 C85 83.3(4) . . . . ?
C47 C48 C90 C85 -91.1(4) . . . . ?
